data_1573686
loop_
_publ_author_name
'Zhu, Yikun'
'Borstelmann, Jan'
'Nei\&s, Christian'
'Zheng, Wei'
'G\"orling, Andreas'
'Kivala, Milan'
'Petrukhina, Marina A.'

_publ_section_title
;
 Stepwise reduction of an asymmetric \p-expanded pyracylene towards the
 crystalline radical trianion
;
_journal_name_full 'Chemical Science'
_journal_paper_doi 10.1039/D4SC08255A
_journal_year 2025
_chemical_formula_moiety
;
C102 H102, C12 H30 K O6, 2(C6 H14)
;
_chemical_formula_sum 'C126 H160 K O6'
_chemical_formula_weight 1809.63
_space_group_crystal_system orthorhombic
_space_group_IT_number 36
_space_group_name_Hall 'C 2c -2'
_space_group_name_H-M_alt 'C m c 21'
_atom_sites_solution_hydrogens geom
_atom_sites_solution_primary dual
_atom_sites_solution_secondary difmap
_audit_creation_date 2022-09-30
_audit_creation_method
;
Olex2 1.5
(compiled 2022.04.07 svn.rca3783a0 for OlexSys, GUI svn.r6498)
;
_audit_update_record
;
2024-10-18 deposited with the CCDC.	2025-01-13 downloaded from the CCDC.
;
_cell_angle_alpha 90
_cell_angle_beta 90
_cell_angle_gamma 90
_cell_formula_units_Z 4
_cell_length_a 26.623(2)
_cell_length_b 12.2818(9)
_cell_length_c 36.081(3)
_cell_measurement_reflns_used 9963
_cell_measurement_temperature 100(2)
_cell_measurement_theta_max 17.15
_cell_measurement_theta_min 2.24
_cell_volume 11797.7(16)
_computing_cell_refinement 'SAINT V8.38A (Bruker, 2018)'
_computing_data_collection 'APEX3 v.2017.3-0 (Bruker AXS Inc., 2017)'
_computing_data_reduction 'SAINT V8.38A (Bruker, 2018)'
_computing_molecular_graphics 'Olex2 1.5 (Dolomanov et al., 2009)'
_computing_publication_material 'Olex2 1.5 (Dolomanov et al., 2009)'
_computing_structure_refinement 'SHELXL-2019/2 (Sheldrick, 2019)'
_computing_structure_solution 'SHELXT 2014/5 (Sheldrick, 2014)'
_diffrn_ambient_temperature 100(2)
_diffrn_detector
;
DECTRIS PILATUS3 X 2M(CdTe) pixel array detector
;
_diffrn_detector_area_resol_mean 30
_diffrn_detector_type 'CMOS pixel array detector'
_diffrn_measured_fraction_theta_full 0.999
_diffrn_measured_fraction_theta_max 0.998
_diffrn_measurement_device_type 'Huber 4-circle diffractometer'
_diffrn_measurement_method 'phi rotation'
_diffrn_radiation_collimation '0.2 mm sinlge-pinhole'
_diffrn_radiation_monochromator 'Si(111) & Si(311)'
_diffrn_radiation_probe x-ray
_diffrn_radiation_type Synchrotron
_diffrn_radiation_wavelength 0.41328
_diffrn_reflns_av_R_equivalents 0.0790
_diffrn_reflns_av_unetI/netI 0.0716
_diffrn_reflns_Laue_measured_fraction_full 0.999
_diffrn_reflns_Laue_measured_fraction_max 0.998
_diffrn_reflns_limit_h_max 38
_diffrn_reflns_limit_h_min -38
_diffrn_reflns_limit_k_max 17
_diffrn_reflns_limit_k_min -17
_diffrn_reflns_limit_l_max 51
_diffrn_reflns_limit_l_min -51
_diffrn_reflns_number 227228
_diffrn_reflns_point_group_measured_fraction_full 0.999
_diffrn_reflns_point_group_measured_fraction_max 0.997
_diffrn_reflns_theta_full 14.357
_diffrn_reflns_theta_max 17.232
_diffrn_reflns_theta_min 0.889
_diffrn_source synchrotron
_diffrn_source_current 103.0
_diffrn_source_power 103.0
_diffrn_source_type 'Insertion Device, Station 15 ID-B, APS, Argonne Nat'l Lab'
_diffrn_source_voltage 1000.0
_diffrn_standards_number 0
_exptl_absorpt_coefficient_mu 0.035
_exptl_absorpt_correction_T_max 0.6372
_exptl_absorpt_correction_T_min 0.5430
_exptl_absorpt_correction_type multi-scan
_exptl_absorpt_process_details
;
SADABS-2016/2 (Bruker, 2016/2) was used for absorption correction.
wR2(int) was 0.1316 before and 0.0723 after correction.
The Ratio of minimum to maximum transmission is 0.8522.
The \l/2 correction factor is not present.
;
_exptl_crystal_colour black
_exptl_crystal_colour_primary black
_exptl_crystal_density_diffrn 1.019
_exptl_crystal_density_meas ?
_exptl_crystal_density_method none
_exptl_crystal_description block
_exptl_crystal_F_000 3932
_exptl_crystal_size_max 0.09
_exptl_crystal_size_mid 0.04
_exptl_crystal_size_min 0.02
_refine_diff_density_max 0.735
_refine_diff_density_min -0.497
_refine_diff_density_rms 0.066
_refine_ls_abs_structure_details
;
 Flack x determined using 7130 quotients [(I+)-(I-)]/[(I+)+(I-)]
 (Parsons, Flack and Wagner, Acta Cryst. B69 (2013) 249-259).
;
_refine_ls_abs_structure_Flack -0.01(5)
_refine_ls_extinction_coef 0.0033(8)
_refine_ls_extinction_expression Fc^*^=kFc[1+0.001xFc^2^\l^3^/sin(2\q)]^-1/4^
_refine_ls_extinction_method 'SHELXL-2019/2 (Sheldrick 2019)'
_refine_ls_goodness_of_fit_ref 1.035
_refine_ls_hydrogen_treatment constr
_refine_ls_matrix_type full
_refine_ls_number_parameters 899
_refine_ls_number_reflns 18484
_refine_ls_number_restraints 1091
_refine_ls_restrained_S_all 1.059
_refine_ls_R_factor_all 0.0732
_refine_ls_R_factor_gt 0.0663
_refine_ls_shift/su_max 0.001
_refine_ls_shift/su_mean 0.000
_refine_ls_structure_factor_coef Fsqd
_refine_ls_weighting_details 'w=1/[\s^2^(Fo^2^)+(0.1332P)^2^+1.4497P] where P=(Fo^2^+2Fc^2^)/3'
_refine_ls_weighting_scheme calc
_refine_ls_wR_factor_gt 0.1843
_refine_ls_wR_factor_ref 0.1943
_reflns_Friedel_coverage 0.969
_reflns_Friedel_fraction_full 0.999
_reflns_Friedel_fraction_max 0.996
_reflns_number_gt 16184
_reflns_number_total 18484
_reflns_threshold_expression 'I > 2\s(I)'
_cod_data_source_file d4sc08255a2.cif
_cod_data_source_block K_1_1
_cod_depositor_comments
;
The following automatic conversions were performed:

data item '_exptl_crystal_density_meas' value 'not measured' was
changed to '?' -- the value is perceived as not measured.

Automatic conversion script
Id: cif_fix_values 8170 2020-07-09 18:12:32Z antanas 
;
_cod_database_code 1573686
_shelx_shelxl_version_number 2019/2
_shelx_space_group_comment
;
The symmetry employed for this shelxl refinement is uniquely defined
by the following loop, which should always be used as a source of
symmetry information in preference to the above space-group names.
They are only intended as comments.
;
_shelx_estimated_absorpt_t_max 0.999
_shelx_estimated_absorpt_t_min 0.997
_olex2_refinement_description
;
1. Fixed Uiso
 At 1.2 times of:
  All C(H) groups, All C(H,H) groups
 At 1.5 times of:
  All C(H,H,H) groups
2. Restrained distances
 O2-C55 = O2-C56 = O1-C54 = O1-C53 = O3-C58 = O3-C57 = O4-C59 = O4-C60
 1.43 with sigma of 0.02
 C57_$1-C57 = C60-C60_$1
 1.54 with sigma of 0.02
 C55-C54
 1.54 with sigma of 0.02
 O1A-C53A
 1.43 with sigma of 0.02
 C42-C43 \\sim C42-C43A
 with sigma of 0.02
 C43-C44 \\sim C43A-C44A
 with sigma of 0.02
 C43-C48 \\sim C43A-C48A
 with sigma of 0.02
 C44-C45 \\sim C44A-C45A
 with sigma of 0.02
 C46-C50 \\sim C46A-C50A
 with sigma of 0.04
 C45-C46 \\sim C45A-C46A
 with sigma of 0.02
 C45-C47 \\sim C45A-C47A
 with sigma of 0.04
 C46-C52 \\sim C46A-C52A
 with sigma of 0.04
 C46-C47 \\sim C46A-C47A
 with sigma of 0.02
 C46-C49 \\sim C46A-C49A
 with sigma of 0.02
 C50-C51 \\sim C50A-C51A
 with sigma of 0.04
 C47-C48 \\sim C47A-C48A
 with sigma of 0.02
 C45-C49 \\sim C45A-C49A
 with sigma of 0.04
 C49-C50 \\sim C49A-C50A
 with sigma of 0.02
 C49-C51 \\sim C49A-C51A
 with sigma of 0.02
 C49-C52 \\sim C49A-C52A
 with sigma of 0.02
 C46-C48 \\sim C46A-C48A
 with sigma of 0.04
 C46-C51 \\sim C46A-C51A
 with sigma of 0.04
 C47-C49 \\sim C47A-C49A
 with sigma of 0.04
 C42-C44 \\sim C42-C44A
 with sigma of 0.04
 C42-C48 \\sim C42-C48A
 with sigma of 0.04
 C43-C45 \\sim C43A-C45A
 with sigma of 0.04
 C43-C47 \\sim C43A-C47A
 with sigma of 0.04
 C50-C52 \\sim C50A-C52A
 with sigma of 0.04
 C44-C46 \\sim C44A-C46A
 with sigma of 0.04
 C51-C52 \\sim C51A-C52A
 with sigma of 0.04
 C44-C48 \\sim C44A-C48A
 with sigma of 0.04
 C32-C33 \\sim C32A-C33A
 with sigma of 0.02
 C39-C40 \\sim C39A-C40A
 with sigma of 0.04
 C35-C41 \\sim C35A-C41A
 with sigma of 0.04
 C32-C37 \\sim C32A-C37A
 with sigma of 0.02
 C34-C36 \\sim C34A-C36A
 with sigma of 0.04
 C1-C32 \\sim C1-C32A
 with sigma of 0.02
 C33-C34 \\sim C33A-C34A
 with sigma of 0.02
 C34-C35 \\sim C34A-C35A
 with sigma of 0.02
 C40-C41 \\sim C40A-C41A
 with sigma of 0.04
 C35-C39 \\sim C35A-C39A
 with sigma of 0.04
 C35-C36 \\sim C35A-C36A
 with sigma of 0.02
 C35-C38 \\sim C35A-C38A
 with sigma of 0.02
 C36-C38 \\sim C36A-C38A
 with sigma of 0.04
 C36-C37 \\sim C36A-C37A
 with sigma of 0.02
 C34-C38 \\sim C34A-C38A
 with sigma of 0.04
 C38-C39 \\sim C38A-C39A
 with sigma of 0.02
 C38-C40 \\sim C38A-C40A
 with sigma of 0.02
 C35-C37 \\sim C35A-C37A
 with sigma of 0.04
 C35-C40 \\sim C35A-C40A
 with sigma of 0.04
 C1-C33 \\sim C1-C33A
 with sigma of 0.04
 C1-C37 \\sim C1-C37A
 with sigma of 0.04
 C32-C34 \\sim C32A-C34A
 with sigma of 0.04
 C32-C36 \\sim C32A-C36A
 with sigma of 0.04
 C39-C41 \\sim C39A-C41A
 with sigma of 0.04
 C33-C35 \\sim C33A-C35A
 with sigma of 0.04
 C33-C37 \\sim C33A-C37A
 with sigma of 0.04
 C38-C41 \\sim C38A-C41A
 with sigma of 0.02
 C24-C26 \\sim C24-C26A
 with sigma of 0.02
 C24-C27 \\sim C24-C27A
 with sigma of 0.02
 C24-C25 \\sim C24-C25A
 with sigma of 0.02
 C25A-C26A \\sim C26A-C27A \\sim C27A-C25A
 with sigma of 0.02
 O3-C57 \\sim O3A-C57A
 with sigma of 0.02
 O3-C58 \\sim O3A-C58A
 with sigma of 0.02
 K1-O3 \\sim K1-O3A
 with sigma of 0.02
 K1-C58 \\sim K1-C58A
 with sigma of 0.04
 C57-C58 \\sim C57A-C58A
 with sigma of 0.04
 K1-C57 \\sim K1-C57A
 with sigma of 0.04
 O4-C60 \\sim O4A-C60A
 with sigma of 0.02
 K1-O4 \\sim K1-O4A
 with sigma of 0.02
 C59-C60 \\sim C59A-C60A
 with sigma of 0.04
 K1-C59 \\sim K1-C59A
 with sigma of 0.04
 K1-C60 \\sim K1-C60A
 with sigma of 0.04
 O4-C59 \\sim O4A-C59A
 with sigma of 0.02
 O2-C54 \\sim O2A-C54A
 with sigma of 0.04
 O2-C55 \\sim O2A-C55A
 with sigma of 0.02
 K1-O1 \\sim K1-O1A
 with sigma of 0.02
 K1-O2 \\sim K1-O2A
 with sigma of 0.02
 C55-C56 \\sim C55A-C56A
 with sigma of 0.04
 C53-C54 \\sim C53A-C54A
 with sigma of 0.04
 C54-C55 \\sim C54A-C55A
 with sigma of 0.02
 O1-C53 \\sim O1A-C53A
 with sigma of 0.02
 O1-C54 \\sim O1A-C54A
 with sigma of 0.02
 K1-C55 \\sim K1-C55A
 with sigma of 0.04
 K1-C56 \\sim K1-C56A
 with sigma of 0.04
 O1-C55 \\sim O1A-C55A
 with sigma of 0.04
 O2-C56 \\sim O2A-C56A
 with sigma of 0.02
 K1-C53 \\sim K1-C53A
 with sigma of 0.04
 K1-C54 \\sim K1-C54A
 with sigma of 0.04
3. Uiso/Uaniso restraints and constraints
C43 \\sim C44 \\sim C45 \\sim C46 \\sim C47 \\sim C48 \\sim C49 \\sim C50 \\sim
C51 \\sim C52 \\sim C43A \\sim C44A \\sim C45A \\sim C46A \\sim C47A \\sim C48A
\\sim C49A \\sim C50A \\sim C51A \\sim C52A: within 2A with sigma of 0.01 and
sigma for terminal atoms of 0.02 within 2A
C32 \\sim C33 \\sim C34 \\sim C35 \\sim C36 \\sim C37 \\sim C38 \\sim C39 \\sim
C40 \\sim C41 \\sim C32A \\sim C38A \\sim C39A \\sim C40A \\sim C41A \\sim C34A
\\sim C35A \\sim C36A \\sim C33A \\sim C37A: within 2A with sigma of 0.01 and
sigma for terminal atoms of 0.02 within 2A
C24 \\sim C25 \\sim C26 \\sim C27 \\sim C26A \\sim C25A \\sim C27A: within 2A
with sigma of 0.01 and sigma for terminal atoms of 0.02 within 2A
O3 \\sim C57 \\sim C58 \\sim O3A \\sim C58A \\sim C57A: within 2A with sigma of
0.01 and sigma for terminal atoms of 0.02 within 2A
O4 \\sim C59 \\sim C60 \\sim C60A \\sim O4A \\sim C59A: within 2A with sigma of
0.01 and sigma for terminal atoms of 0.02 within 2A
O1 \\sim O2 \\sim C53 \\sim C54 \\sim C55 \\sim C56 \\sim O1A \\sim O2A \\sim
C53A \\sim C54A \\sim C55A \\sim C56A: within 2A with sigma of 0.001 and sigma
for terminal atoms of 0.02 within 2A
Uanis(C53A) = Uanis(C53)
4. Rigid body (RIGU) restrains
 O1, O2, C53, C54, C55, C56, O1A, O2A, C53A, C54A, C55A, C56A
 with sigma for 1-2 distances of 0.004 and sigma for 1-3 distances of 0.004
5. Others
 1*[Sof(O1)+Sof(O2)+Sof(C53)+Sof(H53A)+Sof(H53B)+Sof(H53C)+Sof(C54)+Sof(H54A)+
 Sof(H54B)+Sof(C55)+Sof(H55A)+Sof(H55B)+Sof(C56)+Sof(H56A)+Sof(H56B)+Sof(H56C)]+
 1*[Sof(O1A)+Sof(O2A)+Sof(C53A)+Sof(H53D)+Sof(H53E)+Sof(H53F)+Sof(C54A)+
 Sof(H54C)+Sof(H54D)+Sof(C55A)+Sof(H55C)+Sof(H55D)+Sof(C56A)+Sof(H56D)+
 Sof(H56E)+Sof(H56F)]=0.5 with esd of 0
 Sof(C43A)=Sof(C44A)=Sof(H44A)=Sof(C45A)=Sof(H45A)=Sof(C46A)=Sof(C47A)=
 Sof(H47A)=Sof(C48A)=Sof(H48A)=Sof(C49A)=Sof(C50A)=Sof(H50D)=Sof(H50E)=
 Sof(H50F)=Sof(C51A)=Sof(H51D)=Sof(H51E)=Sof(H51F)=Sof(C52A)=Sof(H52D)=
 Sof(H52E)=Sof(H52F)=1-FVAR(1)
 Sof(C43)=Sof(C44)=Sof(H44)=Sof(C45)=Sof(H45)=Sof(C46)=Sof(C47)=Sof(H47)=
 Sof(C48)=Sof(H48)=Sof(C49)=Sof(C50)=Sof(H50A)=Sof(H50B)=Sof(H50C)=Sof(C51)=
 Sof(H51A)=Sof(H51B)=Sof(H51C)=Sof(C52)=Sof(H52A)=Sof(H52B)=Sof(H52C)=FVAR(1)
 Sof(C32A)=Sof(C38A)=Sof(C39A)=Sof(H39D)=Sof(H39E)=Sof(H39F)=Sof(C40A)=
 Sof(H40D)=Sof(H40E)=Sof(H40F)=Sof(C41A)=Sof(H41D)=Sof(H41E)=Sof(H41F)=
 Sof(C34A)=Sof(H34A)=Sof(C35A)=Sof(C36A)=Sof(H36A)=Sof(C33A)=Sof(H33A)=
 Sof(C37A)=Sof(H37A)=1-FVAR(2)
 Sof(C32)=Sof(C33)=Sof(H33)=Sof(C34)=Sof(H34)=Sof(C35)=Sof(C36)=Sof(H36)=
 Sof(C37)=Sof(H37)=Sof(C38)=Sof(C39)=Sof(H39A)=Sof(H39B)=Sof(H39C)=Sof(C40)=
 Sof(H40A)=Sof(H40B)=Sof(H40C)=Sof(C41)=Sof(H41A)=Sof(H41B)=Sof(H41C)=FVAR(2)
 Sof(C26A)=Sof(H26D)=Sof(H26E)=Sof(H26F)=Sof(C25A)=Sof(H25D)=Sof(H25E)=
 Sof(H25F)=Sof(C27A)=Sof(H27D)=Sof(H27E)=Sof(H27F)=1-FVAR(3)
 Sof(C25)=Sof(H25A)=Sof(H25B)=Sof(H25C)=Sof(C26)=Sof(H26A)=Sof(H26B)=Sof(H26C)=
 Sof(C27)=Sof(H27A)=Sof(H27B)=Sof(H27C)=FVAR(3)
 Sof(O3A)=Sof(C58A)=Sof(H58D)=Sof(H58E)=Sof(H58F)=Sof(C57A)=Sof(H57C)=
 Sof(H57D)=1-FVAR(4)
 Sof(O3)=Sof(C57)=Sof(H57A)=Sof(H57B)=Sof(C58)=Sof(H58A)=Sof(H58B)=Sof(H58C)=
 FVAR(4)
 Sof(C60A)=Sof(H60A)=Sof(H60B)=Sof(O4A)=Sof(C59A)=Sof(H59A)=Sof(H59B)=
 Sof(H59C)=1-FVAR(5)
 Sof(O4)=Sof(C59)=Sof(H59D)=Sof(H59E)=Sof(H59F)=Sof(C60)=Sof(H60C)=Sof(H60D)=
 FVAR(5)
 Sof(O1)=Sof(O2)=Sof(C53)=Sof(H53A)=Sof(H53B)=Sof(H53C)=Sof(C54)=Sof(H54A)=
 Sof(H54B)=Sof(C55)=Sof(H55A)=Sof(H55B)=Sof(C56)=Sof(H56A)=Sof(H56B)=Sof(H56C)=
 FVAR(6)
 Sof(O1A)=Sof(O2A)=Sof(C53A)=Sof(H53D)=Sof(H53E)=Sof(H53F)=Sof(C54A)=Sof(H54C)=
 Sof(H54D)=Sof(C55A)=Sof(H55C)=Sof(H55D)=Sof(C56A)=Sof(H56D)=Sof(H56E)=
 Sof(H56F)=FVAR(7)
6.a Secondary CH2 refined with riding coordinates:
 C54(H54A,H54B), C55(H55A,H55B), C57(H57A,H57B), C60(H60C,H60D), C57A(H57C,
 H57D), C60A(H60A,H60B), C54A(H54C,H54D), C55A(H55C,H55D)
6.b Aromatic/amide H refined with riding coordinates:
 C4(H4), C5(H5), C12(H12), C13(H13), C15(H15), C18(H18), C20(H20), C33(H33),
 C34(H34), C36(H36), C37(H37), C44(H44), C45(H45), C47(H47), C48(H48),
 C44A(H44A), C45A(H45A), C47A(H47A), C48A(H48A), C34A(H34A), C36A(H36A),
 C33A(H33A), C37A(H37A)
6.c Fitted hexagon refined as free rotating group:
 C43(C44,C45,C46,C47,C48), C43A(C44A,C45A,C46A,C47A,C48A)
6.d Idealised Me refined as rotating group:
 C53(H53A,H53B,H53C), C56(H56A,H56B,H56C), C58(H58A,H58B,H58C), C59(H59D,H59E,
 H59F), C25(H25A,H25B,H25C), C26(H26A,H26B,H26C), C27(H27A,H27B,H27C), C29(H29A,
 H29B,H29C), C30(H30A,H30B,H30C), C31(H31A,H31B,H31C), C39(H39A,H39B,H39C),
 C40(H40A,H40B,H40C), C41(H41A,H41B,H41C), C50(H50A,H50B,H50C), C51(H51A,H51B,
 H51C), C52(H52A,H52B,H52C), C50A(H50D,H50E,H50F), C51A(H51D,H51E,H51F),
 C52A(H52D,H52E,H52F), C39A(H39D,H39E,H39F), C40A(H40D,H40E,H40F), C41A(H41D,
 H41E,H41F), C26A(H26D,H26E,H26F), C25A(H25D,H25E,H25F), C27A(H27D,H27E,H27F),
 C58A(H58D,H58E,H58F), C59A(H59A,H59B,H59C), C53A(H53D,H53E,H53F), C56A(H56D,
 H56E,H56F)
;
_smtbx_masks_void_probe_radius 1.2
_smtbx_masks_void_truncation_radius 1.2
_olex2_submission_special_instructions 'No special instructions were received'

loop_
_space_group_symop_operation_xyz
'x, y, z'
'-x, -y, z+1/2'
'x, -y, z+1/2'
'-x, y, z'
'x+1/2, y+1/2, z'
'-x+1/2, -y+1/2, z+1/2'
'x+1/2, -y+1/2, z+1/2'
'-x+1/2, y+1/2, z'

loop_
_atom_site_label
_atom_site_type_symbol
_atom_site_fract_x
_atom_site_fract_y
_atom_site_fract_z
_atom_site_U_iso_or_equiv
_atom_site_adp_type
_atom_site_occupancy
_atom_site_site_symmetry_order
_atom_site_calc_flag
_atom_site_refinement_flags_posn
_atom_site_refinement_flags_adp
_atom_site_refinement_flags_occupancy
_atom_site_disorder_assembly
_atom_site_disorder_group
K1 K 0.500000 1.05184(6) 0.51464(4) 0.0636(3) Uani 1 2 d DS T P . .
O1 O 0.5300(2) 1.1769(4) 0.5758(2) 0.0565(11) Uani 0.307(3) 1 d D U P A -1
O2 O 0.5829(3) 1.1936(5) 0.5108(2) 0.0541(9) Uani 0.307(3) 1 d D U P A -1
O3 O 0.44575(18) 0.9088(5) 0.5584(2) 0.0648(17) Uani 0.583(14) 1 d D U P A 1
O4 O 0.4482(4) 0.9166(8) 0.4619(4) 0.099(2) Uani 0.60(3) 1 d D U P A 1
C53 C 0.5151(4) 1.1566(7) 0.6124(3) 0.065(2) Uani 0.307(3) 1 d D U P A -1
H53A H 0.492398 1.093773 0.612872 0.097 Uiso 0.307(3) 1 calc R U P A -1
H53B H 0.497599 1.220657 0.622205 0.097 Uiso 0.307(3) 1 calc R U P A -1
H53C H 0.544695 1.141253 0.627604 0.097 Uiso 0.307(3) 1 calc R U P A -1
C54 C 0.5716(3) 1.2507(6) 0.5736(3) 0.0542(10) Uani 0.307(3) 1 d D U P A -1
H54A H 0.602808 1.214621 0.582107 0.065 Uiso 0.307(3) 1 calc R U P A -1
H54B H 0.565500 1.315378 0.589311 0.065 Uiso 0.307(3) 1 calc R U P A -1
C55 C 0.5762(3) 1.2831(6) 0.5341(3) 0.0538(9) Uani 0.307(3) 1 d D U P A -1
H55A H 0.545554 1.322892 0.526530 0.065 Uiso 0.307(3) 1 calc R U P A -1
H55B H 0.605149 1.333035 0.531280 0.065 Uiso 0.307(3) 1 calc R U P A -1
C56 C 0.5894(6) 1.2376(9) 0.4742(4) 0.079(3) Uani 0.307(3) 1 d D U P A -1
H56A H 0.583792 1.180283 0.455809 0.119 Uiso 0.307(3) 1 calc R U P A -1
H56B H 0.623671 1.265941 0.471661 0.119 Uiso 0.307(3) 1 calc R U P A -1
H56C H 0.565296 1.296762 0.470265 0.119 Uiso 0.307(3) 1 calc R U P A -1
C57 C 0.4706(4) 0.8488(9) 0.5871(3) 0.066(2) Uani 0.583(14) 1 d D U P A 1
H57A H 0.459152 0.772231 0.585646 0.079 Uiso 0.583(14) 1 calc R U P A 1
H57B H 0.459152 0.878004 0.611237 0.079 Uiso 0.583(14) 1 calc R U P A 1
C58 C 0.3963(5) 0.9407(18) 0.5653(7) 0.092(5) Uani 0.583(14) 1 d D U P A 1
H58A H 0.396098 1.014037 0.576078 0.138 Uiso 0.583(14) 1 calc R U P A 1
H58B H 0.380732 0.889605 0.582762 0.138 Uiso 0.583(14) 1 calc R U P A 1
H58C H 0.377260 0.940983 0.542083 0.138 Uiso 0.583(14) 1 calc R U P A 1
C59 C 0.3955(5) 0.9127(17) 0.4628(6) 0.111(5) Uani 0.60(3) 1 d D U P A 1
H59D H 0.381865 0.962558 0.444148 0.167 Uiso 0.60(3) 1 calc R U P A 1
H59E H 0.383638 0.934592 0.487448 0.167 Uiso 0.60(3) 1 calc R U P A 1
H59F H 0.384198 0.838425 0.457523 0.167 Uiso 0.60(3) 1 calc R U P A 1
C60 C 0.4708(4) 0.8281(11) 0.4516(5) 0.101(3) Uani 0.60(3) 1 d D U P A 1
H60C H 0.459416 0.810433 0.426192 0.122 Uiso 0.60(3) 1 calc R U P A 1
H60D H 0.459416 0.768304 0.467966 0.122 Uiso 0.60(3) 1 calc R U P A 1
C1 C 0.44628(11) 0.4227(2) 0.35948(6) 0.0438(5) Uani 1 1 d D . . . .
C2 C 0.47308(10) 0.46566(19) 0.38952(6) 0.0405(5) Uani 1 1 d . . . . .
C3 C 0.45536(9) 0.50852(18) 0.42527(5) 0.0381(4) Uani 1 1 d . . . . .
C4 C 0.41008(9) 0.5181(2) 0.44518(6) 0.0401(4) Uani 1 1 d . . . . .
H4 H 0.379037 0.507578 0.432696 0.048 Uiso 1 1 calc R U . . .
C5 C 0.41002(8) 0.54298(18) 0.48321(6) 0.0374(4) Uani 1 1 d . . . . .
H5 H 0.378844 0.547286 0.495944 0.045 Uiso 1 1 calc R U . . .
C6 C 0.45508(8) 0.56182(16) 0.50314(5) 0.0325(3) Uani 1 1 d . . . . .
C7 C 0.500000 0.5574(2) 0.48212(7) 0.0335(5) Uani 1 2 d S T P . .
C8 C 0.500000 0.5317(2) 0.44505(7) 0.0355(5) Uani 1 2 d S T P . .
C9 C 0.47276(7) 0.56674(15) 0.54160(5) 0.0307(3) Uani 1 1 d . . . . .
C10 C 0.44643(7) 0.55588(15) 0.57551(5) 0.0306(3) Uani 1 1 d . . . . .
C11 C 0.39300(7) 0.57870(16) 0.57951(5) 0.0322(3) Uani 1 1 d . . . . .
C12 C 0.36811(8) 0.65116(18) 0.55524(6) 0.0361(4) Uani 1 1 d . . . . .
H12 H 0.386448 0.683767 0.535568 0.043 Uiso 1 1 calc R U . . .
C13 C 0.31803(9) 0.67564(19) 0.55939(6) 0.0400(4) Uani 1 1 d . . . . .
H13 H 0.302462 0.725072 0.542712 0.048 Uiso 1 1 calc R U . . .
C14 C 0.28942(8) 0.6282(2) 0.58815(6) 0.0405(4) Uani 1 1 d . . . . .
C15 C 0.31426(8) 0.56069(18) 0.61279(6) 0.0380(4) Uani 1 1 d . . . . .
H15 H 0.295685 0.528788 0.632476 0.046 Uiso 1 1 calc R U . . .
C16 C 0.36594(7) 0.53723(16) 0.60993(5) 0.0335(3) Uani 1 1 d . . . . .
C17 C 0.39265(7) 0.47791(17) 0.63891(5) 0.0338(3) Uani 1 1 d . . . . .
C18 C 0.36725(9) 0.4254(2) 0.66761(6) 0.0390(4) Uani 1 1 d . . . . .
H18 H 0.331586 0.423468 0.667198 0.047 Uiso 1 1 calc R U . . .
C19 C 0.39277(9) 0.3753(2) 0.69708(6) 0.0400(4) Uani 1 1 d . . . . .
C20 C 0.44496(9) 0.37954(19) 0.69709(6) 0.0373(4) Uani 1 1 d . . . . .
H20 H 0.462672 0.347208 0.717120 0.045 Uiso 1 1 calc R U . . .
C21 C 0.47250(7) 0.42977(17) 0.66863(5) 0.0329(4) Uani 1 1 d . . . . .
C22 C 0.44615(7) 0.47811(17) 0.63858(5) 0.0325(3) Uani 1 1 d . . . . .
C23 C 0.47315(7) 0.52014(16) 0.60715(5) 0.0307(3) Uani 1 1 d . . . . .
C24 C 0.36261(10) 0.3156(2) 0.72712(7) 0.0488(5) Uani 1 1 d D U . . .
C25 C 0.39551(14) 0.2797(4) 0.75954(9) 0.0612(10) Uani 0.861(6) 1 d D U P B 1
H25A H 0.417834 0.220834 0.751456 0.092 Uiso 0.861(6) 1 calc R U P B 1
H25B H 0.374149 0.253620 0.779806 0.092 Uiso 0.861(6) 1 calc R U P B 1
H25C H 0.415660 0.341442 0.768167 0.092 Uiso 0.861(6) 1 calc R U P B 1
C26 C 0.32221(14) 0.3938(3) 0.74352(9) 0.0584(9) Uani 0.861(6) 1 d D U P B 1
H26A H 0.338785 0.457167 0.754601 0.088 Uiso 0.861(6) 1 calc R U P B 1
H26B H 0.302831 0.355397 0.762563 0.088 Uiso 0.861(6) 1 calc R U P B 1
H26C H 0.299611 0.417933 0.723724 0.088 Uiso 0.861(6) 1 calc R U P B 1
C27 C 0.33647(16) 0.2185(3) 0.70914(10) 0.0597(9) Uani 0.861(6) 1 d D U P B 1
H27A H 0.313351 0.244464 0.689932 0.090 Uiso 0.861(6) 1 calc R U P B 1
H27B H 0.317603 0.178236 0.728000 0.090 Uiso 0.861(6) 1 calc R U P B 1
H27C H 0.361655 0.170557 0.697935 0.090 Uiso 0.861(6) 1 calc R U P B 1
C28 C 0.23347(9) 0.6541(2) 0.59093(8) 0.0473(5) Uani 1 1 d . . . . .
C29 C 0.20740(10) 0.5894(3) 0.62150(9) 0.0546(6) Uani 1 1 d . . . . .
H29A H 0.209729 0.511445 0.616000 0.082 Uiso 1 1 calc R U . . .
H29B H 0.171986 0.610855 0.622830 0.082 Uiso 1 1 calc R U . . .
H29C H 0.223734 0.604455 0.645293 0.082 Uiso 1 1 calc R U . . .
C30 C 0.22720(11) 0.7769(3) 0.59902(10) 0.0562(6) Uani 1 1 d . . . . .
H30A H 0.243313 0.794608 0.622687 0.084 Uiso 1 1 calc R U . . .
H30B H 0.191372 0.794836 0.600361 0.084 Uiso 1 1 calc R U . . .
H30C H 0.242937 0.819269 0.579136 0.084 Uiso 1 1 calc R U . . .
C31 C 0.20780(11) 0.6264(3) 0.55412(10) 0.0621(8) Uani 1 1 d . . . . .
H31A H 0.221347 0.673035 0.534473 0.093 Uiso 1 1 calc R U . . .
H31B H 0.171551 0.638596 0.556379 0.093 Uiso 1 1 calc R U . . .
H31C H 0.214080 0.549901 0.547953 0.093 Uiso 1 1 calc R U . . .
C32 C 0.3911(2) 0.4327(7) 0.3579(3) 0.0456(13) Uani 0.724(7) 1 d D U P C 1
C33 C 0.3619(2) 0.3397(4) 0.35683(18) 0.0620(11) Uani 0.724(7) 1 d D U P C 1
H33 H 0.377011 0.269997 0.359258 0.074 Uiso 0.724(7) 1 calc R U P C 1
C34 C 0.3101(2) 0.3486(4) 0.3522(2) 0.0719(14) Uani 0.724(7) 1 d D U P C 1
H34 H 0.290110 0.284617 0.353385 0.086 Uiso 0.724(7) 1 calc R U P C 1
C35 C 0.2867(2) 0.4485(5) 0.34585(15) 0.0561(12) Uani 0.724(7) 1 d D U P C 1
C36 C 0.3179(2) 0.5406(4) 0.34710(16) 0.0540(11) Uani 0.724(7) 1 d D U P C 1
H36 H 0.303466 0.610835 0.344202 0.065 Uiso 0.724(7) 1 calc R U P C 1
C37 C 0.3692(2) 0.5314(4) 0.35245(15) 0.0499(10) Uani 0.724(7) 1 d D U P C 1
H37 H 0.389452 0.595071 0.352317 0.060 Uiso 0.724(7) 1 calc R U P C 1
C38 C 0.2303(2) 0.4538(5) 0.33538(19) 0.0681(13) Uani 0.724(7) 1 d D U P C 1
C39 C 0.1982(3) 0.3676(8) 0.3566(2) 0.098(2) Uani 0.724(7) 1 d D U P C 1
H39A H 0.214267 0.296058 0.354633 0.147 Uiso 0.724(7) 1 calc R U P C 1
H39B H 0.164503 0.364236 0.345667 0.147 Uiso 0.724(7) 1 calc R U P C 1
H39C H 0.195594 0.388412 0.382724 0.147 Uiso 0.724(7) 1 calc R U P C 1
C40 C 0.2092(3) 0.5662(6) 0.3390(3) 0.104(3) Uani 0.724(7) 1 d D U P C 1
H40A H 0.212406 0.590725 0.364685 0.157 Uiso 0.724(7) 1 calc R U P C 1
H40B H 0.173698 0.565597 0.331847 0.157 Uiso 0.724(7) 1 calc R U P C 1
H40C H 0.227757 0.615780 0.322659 0.157 Uiso 0.724(7) 1 calc R U P C 1
C41 C 0.2259(3) 0.4209(8) 0.29468(18) 0.091(2) Uani 0.724(7) 1 d D U P C 1
H41A H 0.253153 0.454510 0.280489 0.136 Uiso 0.724(7) 1 calc R U P C 1
H41B H 0.193477 0.445623 0.284877 0.136 Uiso 0.724(7) 1 calc R U P C 1
H41C H 0.228089 0.341504 0.292553 0.136 Uiso 0.724(7) 1 calc R U P C 1
C42 C 0.47356(12) 0.3763(2) 0.32986(6) 0.0473(5) Uani 1 1 d D . . . .
C43 C 0.4413(2) 0.3291(4) 0.29742(14) 0.0508(16) Uani 0.599(7) 1 d DG U P D 1
C44 C 0.4163(3) 0.2300(4) 0.30025(9) 0.0659(15) Uani 0.599(7) 1 d DG U P D 1
H44 H 0.417901 0.189503 0.322646 0.079 Uiso 0.599(7) 1 calc R U P D 1
C45 C 0.3891(2) 0.1902(4) 0.27030(11) 0.0659(15) Uani 0.599(7) 1 d DG U P D 1
H45 H 0.372049 0.122490 0.272237 0.079 Uiso 0.599(7) 1 calc R U P D 1
C46 C 0.3868(2) 0.2495(4) 0.23753(10) 0.0521(12) Uani 0.599(7) 1 d DG U P D 1
C47 C 0.4117(3) 0.3486(4) 0.23470(14) 0.0502(16) Uani 0.599(7) 1 d DG U P D 1
H47 H 0.410139 0.389106 0.212307 0.060 Uiso 0.599(7) 1 calc R U P D 1
C48 C 0.4390(3) 0.3884(4) 0.26465(18) 0.0432(14) Uani 0.599(7) 1 d DG U P D 1
H48 H 0.455992 0.456120 0.262715 0.052 Uiso 0.599(7) 1 calc R U P D 1
C49 C 0.3542(3) 0.2123(5) 0.20444(16) 0.0570(14) Uani 0.599(7) 1 d D U P D 1
C50 C 0.3456(7) 0.0839(9) 0.2078(3) 0.102(4) Uani 0.599(7) 1 d D U P D 1
H50A H 0.378154 0.046871 0.208418 0.154 Uiso 0.599(7) 1 calc R U P D 1
H50B H 0.326230 0.058244 0.186408 0.154 Uiso 0.599(7) 1 calc R U P D 1
H50C H 0.327046 0.067981 0.230634 0.154 Uiso 0.599(7) 1 calc R U P D 1
C51 C 0.3110(2) 0.2864(7) 0.20021(15) 0.0745(19) Uani 0.599(7) 1 d D U P D 1
H51A H 0.290494 0.284557 0.222778 0.112 Uiso 0.599(7) 1 calc R U P D 1
H51B H 0.290553 0.263155 0.179027 0.112 Uiso 0.599(7) 1 calc R U P D 1
H51C H 0.323094 0.360702 0.196005 0.112 Uiso 0.599(7) 1 calc R U P D 1
C52 C 0.3886(4) 0.2109(6) 0.16859(15) 0.069(2) Uani 0.599(7) 1 d D U P D 1
H52A H 0.399413 0.285293 0.162797 0.103 Uiso 0.599(7) 1 calc R U P D 1
H52B H 0.369604 0.181256 0.147653 0.103 Uiso 0.599(7) 1 calc R U P D 1
H52C H 0.418214 0.165345 0.173176 0.103 Uiso 0.599(7) 1 calc R U P D 1
C43A C 0.4501(3) 0.3276(5) 0.2966(2) 0.0414(18) Uani 0.401(7) 1 d DG U P D 2
C44A C 0.4444(3) 0.2152(4) 0.29490(13) 0.0484(15) Uani 0.401(7) 1 d DG U P D 2
H44A H 0.457455 0.170637 0.314131 0.058 Uiso 0.401(7) 1 calc R U P D 2
C45A C 0.4196(3) 0.1681(4) 0.26505(15) 0.0569(17) Uani 0.401(7) 1 d DG U P D 2
H45A H 0.415660 0.091324 0.263870 0.068 Uiso 0.401(7) 1 calc R U P D 2
C46A C 0.4004(3) 0.2334(6) 0.23691(17) 0.063(2) Uani 0.401(7) 1 d DG U P D 2
C47A C 0.4062(4) 0.3458(6) 0.2386(2) 0.0472(19) Uani 0.401(7) 1 d DG U P D 2
H47A H 0.393089 0.390393 0.219406 0.057 Uiso 0.401(7) 1 calc R U P D 2
C48A C 0.4310(4) 0.3929(4) 0.2685(3) 0.044(2) Uani 0.401(7) 1 d DG U P D 2
H48A H 0.434882 0.469708 0.269666 0.053 Uiso 0.401(7) 1 calc R U P D 2
C49A C 0.3704(6) 0.1740(11) 0.2042(3) 0.078(3) Uani 0.401(7) 1 d D U P D 2
C50A C 0.4064(8) 0.0784(14) 0.1872(5) 0.116(5) Uani 0.401(7) 1 d D U P D 2
H50D H 0.391007 0.007137 0.191645 0.174 Uiso 0.401(7) 1 calc R U P D 2
H50E H 0.439410 0.081174 0.199170 0.174 Uiso 0.401(7) 1 calc R U P D 2
H50F H 0.410404 0.089598 0.160428 0.174 Uiso 0.401(7) 1 calc R U P D 2
C51A C 0.3252(4) 0.1064(10) 0.2141(4) 0.063(2) Uani 0.401(7) 1 d D U P D 2
H51D H 0.305937 0.143092 0.233542 0.095 Uiso 0.401(7) 1 calc R U P D 2
H51E H 0.336143 0.034812 0.222958 0.095 Uiso 0.401(7) 1 calc R U P D 2
H51F H 0.304005 0.097154 0.192061 0.095 Uiso 0.401(7) 1 calc R U P D 2
C52A C 0.3724(10) 0.2422(15) 0.1690(5) 0.108(5) Uani 0.401(7) 1 d D U P D 2
H52D H 0.351236 0.208403 0.149929 0.163 Uiso 0.401(7) 1 calc R U P D 2
H52E H 0.407080 0.246298 0.160079 0.163 Uiso 0.401(7) 1 calc R U P D 2
H52F H 0.359972 0.315715 0.174247 0.163 Uiso 0.401(7) 1 calc R U P D 2
C32A C 0.3881(6) 0.420(2) 0.3567(11) 0.051(3) Uani 0.276(7) 1 d D U P C 2
C38A C 0.2210(6) 0.4260(16) 0.3535(6) 0.086(3) Uani 0.276(7) 1 d D U P C 2
C39A C 0.2006(9) 0.332(3) 0.3816(9) 0.131(7) Uani 0.276(7) 1 d D U P C 2
H39D H 0.213540 0.345721 0.406599 0.197 Uiso 0.276(7) 1 calc R U P C 2
H39E H 0.212193 0.260569 0.373042 0.197 Uiso 0.276(7) 1 calc R U P C 2
H39F H 0.163807 0.333211 0.382053 0.197 Uiso 0.276(7) 1 calc R U P C 2
C40A C 0.1991(6) 0.5287(15) 0.3684(7) 0.089(4) Uani 0.276(7) 1 d D U P C 2
H40D H 0.163365 0.532151 0.362130 0.133 Uiso 0.276(7) 1 calc R U P C 2
H40E H 0.216573 0.591244 0.357516 0.133 Uiso 0.276(7) 1 calc R U P C 2
H40F H 0.203075 0.530238 0.395422 0.133 Uiso 0.276(7) 1 calc R U P C 2
C41A C 0.2075(7) 0.378(2) 0.3183(6) 0.104(5) Uani 0.276(7) 1 d D U P C 2
H41D H 0.176612 0.335776 0.321224 0.155 Uiso 0.276(7) 1 calc R U P C 2
H41E H 0.234649 0.330912 0.309792 0.155 Uiso 0.276(7) 1 calc R U P C 2
H41F H 0.201909 0.436451 0.300143 0.155 Uiso 0.276(7) 1 calc R U P C 2
C34A C 0.3038(5) 0.3519(11) 0.3750(5) 0.067(2) Uani 0.276(7) 1 d D U P C 2
H34A H 0.284905 0.298624 0.387979 0.080 Uiso 0.276(7) 1 calc R U P C 2
C35A C 0.2791(6) 0.4281(15) 0.3555(6) 0.066(3) Uani 0.276(7) 1 d D U P C 2
C36A C 0.3079(6) 0.5121(14) 0.3416(5) 0.059(3) Uani 0.276(7) 1 d D U P C 2
H36A H 0.291887 0.574068 0.331113 0.071 Uiso 0.276(7) 1 calc R U P C 2
C33A C 0.3561(4) 0.3479(9) 0.3768(4) 0.056(2) Uani 0.276(7) 1 d D U P C 2
H33A H 0.371222 0.294349 0.392162 0.067 Uiso 0.276(7) 1 calc R U P C 2
C37A C 0.3601(5) 0.5070(12) 0.3426(4) 0.055(2) Uani 0.276(7) 1 d D U P C 2
H37A H 0.378191 0.567472 0.333002 0.066 Uiso 0.276(7) 1 calc R U P C 2
C26A C 0.3068(6) 0.3084(19) 0.7202(6) 0.060(5) Uani 0.139(6) 1 d D U P B 2
H26D H 0.291250 0.379390 0.725092 0.091 Uiso 0.139(6) 1 calc R U P B 2
H26E H 0.292059 0.253681 0.736748 0.091 Uiso 0.139(6) 1 calc R U P B 2
H26F H 0.300717 0.287587 0.694401 0.091 Uiso 0.139(6) 1 calc R U P B 2
C25A C 0.3758(9) 0.3476(19) 0.7645(4) 0.062(5) Uani 0.139(6) 1 d D U P B 2
H25D H 0.404133 0.398508 0.763729 0.093 Uiso 0.139(6) 1 calc R U P B 2
H25E H 0.385322 0.282929 0.778789 0.093 Uiso 0.139(6) 1 calc R U P B 2
H25F H 0.346926 0.382912 0.776274 0.093 Uiso 0.139(6) 1 calc R U P B 2
C27A C 0.3813(8) 0.1895(14) 0.7222(5) 0.060(5) Uani 0.139(6) 1 d D U P B 2
H27D H 0.366049 0.158325 0.699832 0.090 Uiso 0.139(6) 1 calc R U P B 2
H27E H 0.371033 0.146881 0.743861 0.090 Uiso 0.139(6) 1 calc R U P B 2
H27F H 0.417953 0.187634 0.719856 0.090 Uiso 0.139(6) 1 calc R U P B 2
O3A O 0.4539(3) 0.9467(6) 0.5752(3) 0.071(2) Uani 0.417(14) 1 d D U P A 2
C58A C 0.4015(6) 0.938(2) 0.5739(8) 0.070(4) Uani 0.417(14) 1 d D U P A 2
H58D H 0.391226 0.909178 0.549747 0.105 Uiso 0.417(14) 1 calc R U P A 2
H58E H 0.386492 1.010235 0.577528 0.105 Uiso 0.417(14) 1 calc R U P A 2
H58F H 0.389997 0.888976 0.593555 0.105 Uiso 0.417(14) 1 calc R U P A 2
C57A C 0.4769(5) 0.8386(10) 0.5765(5) 0.065(3) Uani 0.417(14) 1 d D U P A 2
H57C H 0.465105 0.800869 0.599146 0.079 Uiso 0.417(14) 1 calc R U P A 2
H57D H 0.465105 0.796065 0.554908 0.079 Uiso 0.417(14) 1 calc R U P A 2
C60A C 0.4741(8) 0.8151(13) 0.4645(7) 0.095(4) Uani 0.40(3) 1 d D U P A 2
H60A H 0.463799 0.799351 0.438670 0.114 Uiso 0.40(3) 1 calc R U P A 2
H60B H 0.463800 0.751385 0.479449 0.114 Uiso 0.40(3) 1 calc R U P A 2
O4A O 0.4466(6) 0.8951(11) 0.4754(6) 0.090(3) Uani 0.40(3) 1 d D U P A 2
C59A C 0.3941(8) 0.896(3) 0.4721(10) 0.115(7) Uani 0.40(3) 1 d D U P A 2
H59A H 0.382626 0.969796 0.466592 0.172 Uiso 0.40(3) 1 calc R U P A 2
H59B H 0.379058 0.871002 0.495392 0.172 Uiso 0.40(3) 1 calc R U P A 2
H59C H 0.384006 0.846824 0.451962 0.172 Uiso 0.40(3) 1 calc R U P A 2
O1A O 0.5754(4) 1.2073(8) 0.5225(4) 0.0537(9) Uani 0.193(3) 1 d D U P A -2
O2A O 0.5300(4) 1.1699(7) 0.4525(3) 0.0578(12) Uani 0.193(3) 1 d D U P A -2
C53A C 0.5761(7) 1.2692(13) 0.5559(6) 0.065(2) Uani 0.193(3) 1 d D U P A -2
H53D H 0.549511 1.324292 0.555038 0.097 Uiso 0.193(3) 1 calc R U P A -2
H53E H 0.608789 1.305101 0.558437 0.097 Uiso 0.193(3) 1 calc R U P A -2
H53F H 0.570539 1.220744 0.577042 0.097 Uiso 0.193(3) 1 calc R U P A -2
C54A C 0.5788(5) 1.2823(9) 0.4926(5) 0.0542(10) Uani 0.193(3) 1 d D U P A -2
H54C H 0.610691 1.323557 0.494305 0.065 Uiso 0.193(3) 1 calc R U P A -2
H54D H 0.550616 1.334775 0.493783 0.065 Uiso 0.193(3) 1 calc R U P A -2
C55A C 0.5769(5) 1.2205(10) 0.4572(5) 0.0556(10) Uani 0.193(3) 1 d D U P A -2
H55C H 0.583107 1.270825 0.436210 0.067 Uiso 0.193(3) 1 calc R U P A -2
H55D H 0.603713 1.164625 0.457042 0.067 Uiso 0.193(3) 1 calc R U P A -2
C56A C 0.5198(9) 1.1343(14) 0.4154(5) 0.079(4) Uani 0.193(3) 1 d D U P A -2
H56D H 0.546350 1.084332 0.407342 0.118 Uiso 0.193(3) 1 calc R U P A -2
H56E H 0.518819 1.197455 0.398865 0.118 Uiso 0.193(3) 1 calc R U P A -2
H56F H 0.487359 1.096709 0.414751 0.118 Uiso 0.193(3) 1 calc R U P A -2

loop_
_atom_site_aniso_label
_atom_site_aniso_U_11
_atom_site_aniso_U_22
_atom_site_aniso_U_33
_atom_site_aniso_U_23
_atom_site_aniso_U_13
_atom_site_aniso_U_12
K1 0.0601(5) 0.0316(3) 0.0991(8) 0.0057(4) 0.000 0.000
O1 0.0534(19) 0.0215(14) 0.095(3) -0.0139(17) 0.0090(19) -0.0035(14)
O2 0.0510(16) 0.0161(12) 0.095(3) -0.0079(15) 0.0128(17) -0.0074(11)
O3 0.052(2) 0.056(3) 0.087(4) 0.008(2) 0.019(2) 0.0058(18)
O4 0.134(5) 0.051(3) 0.111(6) 0.017(4) -0.019(5) -0.009(3)
C53 0.067(4) 0.031(3) 0.097(5) -0.020(3) 0.015(4) 0.000(2)
C54 0.0506(17) 0.0173(12) 0.095(3) -0.0127(15) 0.0107(17) -0.0050(12)
C55 0.0503(16) 0.0156(11) 0.095(3) -0.0103(14) 0.0119(17) -0.0065(11)
C56 0.104(7) 0.039(4) 0.095(6) 0.001(4) 0.019(5) -0.045(5)
C57 0.065(4) 0.051(4) 0.081(5) -0.005(3) 0.013(3) -0.006(3)
C58 0.059(5) 0.067(6) 0.150(13) 0.002(7) 0.017(6) -0.014(4)
C59 0.113(7) 0.083(8) 0.137(11) 0.031(7) -0.055(7) -0.005(5)
C60 0.149(6) 0.054(4) 0.100(7) 0.004(5) -0.037(5) -0.003(4)
C1 0.0679(15) 0.0363(10) 0.0271(8) 0.0003(7) -0.0069(9) 0.0029(9)
C2 0.0622(13) 0.0342(9) 0.0253(8) 0.0001(7) -0.0015(8) 0.0034(9)
C3 0.0533(11) 0.0357(9) 0.0254(8) -0.0015(7) -0.0046(7) 0.0000(8)
C4 0.0473(10) 0.0440(11) 0.0290(8) -0.0024(8) -0.0057(7) -0.0006(8)
C5 0.0417(9) 0.0410(10) 0.0296(8) -0.0017(7) -0.0046(7) -0.0001(7)
C6 0.0402(9) 0.0323(8) 0.0250(7) -0.0016(6) -0.0019(6) -0.0002(7)
C7 0.0426(13) 0.0324(12) 0.0254(11) -0.0009(9) 0.000 0.000
C8 0.0469(14) 0.0341(12) 0.0256(11) -0.0005(9) 0.000 0.000
C9 0.0382(9) 0.0299(8) 0.0240(7) -0.0014(6) -0.0007(6) -0.0002(6)
C10 0.0368(8) 0.0299(8) 0.0252(7) -0.0004(6) -0.0006(6) 0.0004(6)
C11 0.0362(8) 0.0335(8) 0.0268(8) -0.0034(6) 0.0012(6) -0.0007(7)
C12 0.0376(9) 0.0373(9) 0.0333(8) 0.0004(7) -0.0007(7) -0.0002(7)
C13 0.0401(9) 0.0435(11) 0.0363(9) -0.0003(8) -0.0027(7) 0.0019(8)
C14 0.0362(9) 0.0454(11) 0.0399(10) -0.0040(8) 0.0004(7) -0.0001(8)
C15 0.0375(9) 0.0412(10) 0.0353(9) -0.0027(8) 0.0027(7) -0.0023(7)
C16 0.0367(8) 0.0332(8) 0.0307(8) -0.0025(7) 0.0008(7) -0.0015(7)
C17 0.0392(9) 0.0351(9) 0.0273(8) -0.0023(7) 0.0029(7) -0.0026(7)
C18 0.0453(10) 0.0402(10) 0.0316(8) 0.0000(7) 0.0034(7) -0.0041(8)
C19 0.0455(10) 0.0431(10) 0.0314(9) 0.0030(8) 0.0029(7) -0.0066(8)
C20 0.0467(10) 0.0379(10) 0.0274(8) 0.0019(7) 0.0009(7) -0.0022(8)
C21 0.0406(9) 0.0326(8) 0.0254(7) -0.0021(6) -0.0008(7) -0.0009(7)
C22 0.0398(9) 0.0321(8) 0.0255(7) -0.0024(6) 0.0017(6) -0.0018(7)
C23 0.0365(9) 0.0308(8) 0.0250(7) -0.0003(6) 0.0011(6) -0.0005(6)
C24 0.0511(12) 0.0585(14) 0.0366(10) 0.0094(10) 0.0035(9) -0.0098(10)
C25 0.0593(18) 0.084(3) 0.0404(14) 0.0239(16) 0.0039(13) -0.0139(17)
C26 0.0595(18) 0.072(2) 0.0437(15) 0.0068(14) 0.0153(13) -0.0077(15)
C27 0.072(2) 0.0566(18) 0.0510(16) 0.0090(14) 0.0009(14) -0.0233(16)
C28 0.0354(9) 0.0528(13) 0.0538(13) -0.0020(10) 0.0034(9) 0.0032(9)
C29 0.0427(11) 0.0613(16) 0.0598(15) 0.0000(12) 0.0087(10) -0.0015(11)
C30 0.0472(12) 0.0538(14) 0.0676(17) -0.0028(13) 0.0048(11) 0.0088(10)
C31 0.0416(12) 0.082(2) 0.0628(17) -0.0082(15) -0.0067(11) -0.0011(12)
C32 0.070(3) 0.041(3) 0.0261(16) -0.0077(19) -0.0135(17) -0.0005(18)
C33 0.079(3) 0.0391(17) 0.068(3) -0.0024(19) -0.021(2) -0.0016(17)
C34 0.076(3) 0.0447(19) 0.095(4) -0.002(2) -0.034(3) -0.0046(18)
C35 0.074(3) 0.048(2) 0.047(2) -0.0060(17) -0.0189(19) 0.005(2)
C36 0.067(3) 0.040(2) 0.054(2) -0.0001(18) -0.0049(19) 0.0012(18)
C37 0.067(2) 0.0365(19) 0.047(2) -0.0012(16) -0.0009(18) -0.0001(16)
C38 0.071(3) 0.067(3) 0.066(3) -0.010(2) -0.029(2) 0.006(2)
C39 0.077(4) 0.125(6) 0.092(4) 0.026(4) -0.012(3) -0.002(4)
C40 0.091(4) 0.072(4) 0.151(7) -0.020(4) -0.049(5) 0.020(3)
C41 0.086(4) 0.125(5) 0.062(3) 0.003(3) -0.036(3) -0.020(4)
C42 0.0793(16) 0.0390(11) 0.0237(8) -0.0009(8) -0.0039(9) -0.0026(10)
C43 0.081(3) 0.046(3) 0.025(2) -0.003(2) 0.005(2) -0.002(2)
C44 0.103(4) 0.059(3) 0.036(2) 0.0050(19) -0.012(2) -0.024(3)
C45 0.100(4) 0.056(3) 0.041(2) 0.0052(19) -0.020(3) -0.027(3)
C46 0.081(3) 0.049(2) 0.0267(18) 0.0009(16) -0.0086(17) -0.007(2)
C47 0.065(3) 0.050(3) 0.035(3) 0.002(2) 0.000(2) -0.004(2)
C48 0.055(3) 0.043(2) 0.032(2) 0.0042(18) 0.000(2) -0.0016(19)
C49 0.093(4) 0.043(2) 0.0357(19) -0.0006(18) -0.015(2) -0.010(2)
C50 0.171(10) 0.068(5) 0.069(5) -0.002(4) -0.027(7) -0.035(6)
C51 0.069(3) 0.111(5) 0.043(2) -0.008(3) -0.014(2) -0.025(3)
C52 0.122(6) 0.063(4) 0.0210(17) -0.0097(18) -0.014(2) 0.022(3)
C43A 0.064(3) 0.037(3) 0.023(3) -0.003(3) -0.011(3) -0.001(3)
C44A 0.079(4) 0.039(3) 0.027(2) 0.002(2) -0.012(3) -0.001(3)
C45A 0.092(5) 0.046(3) 0.033(3) 0.000(2) -0.017(3) -0.004(3)
C46A 0.097(5) 0.055(4) 0.038(3) -0.003(3) -0.012(3) -0.007(4)
C47A 0.064(4) 0.053(4) 0.025(3) 0.013(3) -0.014(3) -0.001(3)
C48A 0.053(4) 0.047(4) 0.031(3) 0.006(3) -0.001(3) 0.002(3)
C49A 0.106(6) 0.080(6) 0.047(4) -0.002(4) -0.022(4) -0.012(5)
C50A 0.161(12) 0.101(9) 0.086(7) -0.021(7) -0.028(8) 0.016(9)
C51A 0.075(6) 0.048(5) 0.066(6) -0.009(4) -0.014(4) -0.005(4)
C52A 0.153(13) 0.098(11) 0.075(7) -0.015(7) -0.038(8) -0.001(9)
C32A 0.068(5) 0.037(5) 0.046(6) -0.007(5) -0.013(5) 0.006(5)
C38A 0.081(6) 0.088(6) 0.089(7) -0.011(6) -0.020(6) -0.001(6)
C39A 0.093(12) 0.157(17) 0.143(16) -0.004(15) -0.022(12) -0.008(13)
C40A 0.065(7) 0.084(9) 0.117(11) -0.025(9) 0.009(8) 0.002(6)
C41A 0.076(8) 0.118(11) 0.117(11) -0.018(10) -0.027(8) -0.008(8)
C34A 0.061(5) 0.056(5) 0.084(6) -0.011(5) 0.002(5) -0.006(4)
C35A 0.068(5) 0.055(5) 0.075(6) -0.018(5) -0.009(5) -0.002(4)
C36A 0.068(5) 0.047(6) 0.063(5) -0.017(5) -0.009(4) 0.002(5)
C33A 0.060(4) 0.042(4) 0.065(5) -0.008(4) 0.002(4) -0.004(3)
C37A 0.069(5) 0.048(5) 0.048(5) -0.003(4) -0.008(4) -0.003(4)
C26A 0.043(8) 0.075(11) 0.063(10) 0.024(9) -0.001(7) -0.009(8)
C25A 0.088(11) 0.069(11) 0.030(7) 0.011(7) 0.019(7) -0.008(10)
C27A 0.076(10) 0.057(9) 0.046(8) 0.022(7) 0.008(8) -0.020(8)
O3A 0.051(3) 0.046(3) 0.116(5) -0.010(3) 0.006(3) 0.002(2)
C58A 0.048(5) 0.050(6) 0.113(10) -0.015(6) 0.009(5) 0.001(4)
C57A 0.064(4) 0.036(4) 0.097(7) 0.011(5) 0.029(5) 0.005(3)
C60A 0.141(7) 0.044(5) 0.101(8) 0.014(6) -0.015(7) 0.000(4)
O4A 0.120(5) 0.044(4) 0.107(7) 0.011(4) -0.050(5) -0.011(4)
C59A 0.126(11) 0.077(10) 0.141(15) 0.031(10) -0.063(9) 0.000(7)
O1A 0.0501(16) 0.0155(12) 0.095(3) -0.0097(15) 0.0123(17) -0.0061(11)
O2A 0.055(2) 0.0213(18) 0.097(3) -0.002(2) 0.016(2) -0.0075(17)
C53A 0.067(4) 0.031(3) 0.097(5) -0.020(3) 0.015(4) 0.000(2)
C54A 0.0509(17) 0.0162(12) 0.096(3) -0.0078(15) 0.0132(17) -0.0068(12)
C55A 0.0527(18) 0.0181(14) 0.096(3) -0.0055(16) 0.0146(18) -0.0074(13)
C56A 0.108(12) 0.038(6) 0.091(8) 0.017(6) 0.023(7) 0.005(6)

loop_
_atom_type_symbol
_atom_type_description
_atom_type_scat_dispersion_real
_atom_type_scat_dispersion_imag
_atom_type_scat_source
C C -0.0001 0.0005 'International Tables Vol C Tables 4.2.6.8 and 6.1.1.4'
H H 0.0000 0.0000 'International Tables Vol C Tables 4.2.6.8 and 6.1.1.4'
K K 0.0813 0.0847 'International Tables Vol C Tables 4.2.6.8 and 6.1.1.4'
O O 0.0017 0.0018 'International Tables Vol C Tables 4.2.6.8 and 6.1.1.4'

loop_
_geom_angle_atom_site_label_1
_geom_angle_atom_site_label_2
_geom_angle_atom_site_label_3
_geom_angle
_geom_angle_site_symmetry_1
_geom_angle_site_symmetry_3
_geom_angle_publ_flag
O1 K1 O2 58.4(2) . . ?
O1 K1 O4 134.4(3) . 4_655 ?
O1 K1 O4 166.6(3) . . ?
O1 K1 O3A 61.1(3) . 4_655 ?
O2 K1 O4 87.1(3) . 4_655 ?
O2 K1 O4 134.5(3) . . ?
O2 K1 O3A 88.9(2) . 4_655 ?
O3 K1 O1 75.5(2) 4_655 . ?
O3 K1 O1 92.7(2) . . ?
O3 K1 O2 90.67(19) 4_655 . ?
O3 K1 O2 146.1(3) . . ?
O3 K1 O3 62.9(2) . 4_655 ?
O3 K1 O4 76.1(4) 4_655 4_655 ?
O3 K1 O4 105.1(3) . 4_655 ?
O3 K1 O4 76.1(4) . . ?
O3 K1 O4 105.1(3) 4_655 . ?
O3 K1 O3A 59.64(19) . 4_655 ?
O3 K1 O3A 16.32(16) 4_655 4_655 ?
O3 K1 O4A 96.8(4) . 4_655 ?
O3 K1 O4A 65.4(5) 4_655 4_655 ?
O4 K1 O4 57.2(4) 4_655 . ?
O3A K1 O3A 51.6(3) 4_655 . ?
O4A K1 O3A 107.5(4) 4_655 . ?
O4A K1 O3A 81.7(6) . . ?
O4A K1 O4A 61.5(7) 4_655 . ?
O4A K1 O1A 153.5(6) . . ?
O4A K1 O1A 99.1(4) 4_655 . ?
O4A K1 O2A 78.7(5) 4_655 . ?
O4A K1 O2A 95.5(5) . . ?
O1A K1 O3A 123.3(4) . . ?
O1A K1 O2A 61.2(4) . . ?
O2A K1 O3A 170.6(3) . . ?
C53 O1 K1 124.2(5) . . ?
C53 O1 C54 112.7(8) . . ?
C54 O1 K1 121.5(6) . . ?
C55 O2 K1 111.0(5) . . ?
C55 O2 C56 105.8(8) . . ?
C56 O2 K1 111.9(6) . . ?
C57 O3 K1 119.8(5) . . ?
C58 O3 K1 114.6(10) . . ?
C58 O3 C57 116.7(11) . . ?
C59 O4 K1 118.9(10) . . ?
C60 O4 K1 116.9(7) . . ?
C60 O4 C59 116.2(11) . . ?
O1 C53 H53A 109.5 . . ?
O1 C53 H53B 109.5 . . ?
O1 C53 H53C 109.5 . . ?
H53A C53 H53B 109.5 . . ?
H53A C53 H53C 109.5 . . ?
H53B C53 H53C 109.5 . . ?
O1 C54 H54A 110.4 . . ?
O1 C54 H54B 110.4 . . ?
O1 C54 C55 106.7(8) . . ?
H54A C54 H54B 108.6 . . ?
C55 C54 H54A 110.4 . . ?
C55 C54 H54B 110.4 . . ?
O2 C55 C54 112.2(7) . . ?
O2 C55 H55A 109.2 . . ?
O2 C55 H55B 109.2 . . ?
C54 C55 H55A 109.2 . . ?
C54 C55 H55B 109.2 . . ?
H55A C55 H55B 107.9 . . ?
O2 C56 H56A 109.5 . . ?
O2 C56 H56B 109.5 . . ?
O2 C56 H56C 109.5 . . ?
H56A C56 H56B 109.5 . . ?
H56A C56 H56C 109.5 . . ?
H56B C56 H56C 109.5 . . ?
O3 C57 C57 117.5(4) . 4_655 ?
O3 C57 H57A 107.9 . . ?
O3 C57 H57B 107.9 . . ?
C57 C57 H57A 107.9 4_655 . ?
C57 C57 H57B 107.9 4_655 . ?
H57A C57 H57B 107.2 . . ?
O3 C58 H58A 109.5 . . ?
O3 C58 H58B 109.5 . . ?
O3 C58 H58C 109.5 . . ?
H58A C58 H58B 109.5 . . ?
H58A C58 H58C 109.5 . . ?
H58B C58 H58C 109.5 . . ?
O4 C59 H59D 109.5 . . ?
O4 C59 H59E 109.5 . . ?
O4 C59 H59F 109.5 . . ?
H59D C59 H59E 109.5 . . ?
H59D C59 H59F 109.5 . . ?
H59E C59 H59F 109.5 . . ?
O4 C60 C60 117.6(6) . 4_655 ?
O4 C60 H60C 107.9 . . ?
O4 C60 H60D 107.9 . . ?
C60 C60 H60C 107.9 4_655 . ?
C60 C60 H60D 107.9 4_655 . ?
H60C C60 H60D 107.2 . . ?
C2 C1 C32 120.4(5) . . ?
C2 C1 C42 118.4(3) . . ?
C2 C1 C32A 124.5(15) . . ?
C42 C1 C32 121.1(5) . . ?
C42 C1 C32A 117.1(15) . . ?
C1 C2 C2 120.62(15) . 4_655 ?
C1 C2 C3 130.5(2) . . ?
C2 C2 C3 108.70(14) 4_655 . ?
C4 C3 C2 138.7(2) . . ?
C4 C3 C8 116.41(19) . . ?
C8 C3 C2 104.2(2) . . ?
C3 C4 H4 119.4 . . ?
C5 C4 C3 121.1(2) . . ?
C5 C4 H4 119.4 . . ?
C4 C5 H5 119.0 . . ?
C4 C5 C6 122.0(2) . . ?
C6 C5 H5 119.0 . . ?
C5 C6 C9 139.30(19) . . ?
C7 C6 C5 115.89(18) . . ?
C7 C6 C9 103.71(17) . . ?
C6 C7 C6 115.1(2) . 4_655 ?
C8 C7 C6 121.98(12) . 4_655 ?
C8 C7 C6 121.98(12) . . ?
C3 C8 C3 114.2(3) 4_655 . ?
C7 C8 C3 122.48(13) . . ?
C7 C8 C3 122.48(13) . 4_655 ?
C9 C9 C6 108.72(11) 4_655 . ?
C10 C9 C6 130.89(18) . . ?
C10 C9 C9 119.67(11) . 4_655 ?
C9 C10 C11 123.41(17) . . ?
C23 C10 C9 118.52(17) . . ?
C23 C10 C11 118.06(16) . . ?
C12 C11 C10 121.16(17) . . ?
C16 C11 C10 120.48(18) . . ?
C16 C11 C12 118.08(18) . . ?
C11 C12 H12 119.2 . . ?
C13 C12 C11 121.65(19) . . ?
C13 C12 H12 119.2 . . ?
C12 C13 H13 119.6 . . ?
C12 C13 C14 120.8(2) . . ?
C14 C13 H13 119.6 . . ?
C13 C14 C28 119.2(2) . . ?
C15 C14 C13 117.47(19) . . ?
C15 C14 C28 123.3(2) . . ?
C14 C15 H15 118.6 . . ?
C14 C15 C16 122.8(2) . . ?
C16 C15 H15 118.6 . . ?
C11 C16 C15 118.86(19) . . ?
C11 C16 C17 119.31(17) . . ?
C15 C16 C17 121.69(18) . . ?
C18 C17 C16 121.77(19) . . ?
C18 C17 C22 119.45(19) . . ?
C22 C17 C16 118.72(17) . . ?
C17 C18 H18 119.0 . . ?
C17 C18 C19 122.0(2) . . ?
C19 C18 H18 119.0 . . ?
C18 C19 C24 119.4(2) . . ?
C20 C19 C18 117.86(19) . . ?
C20 C19 C24 122.7(2) . . ?
C19 C20 H20 118.7 . . ?
C19 C20 C21 122.55(19) . . ?
C21 C20 H20 118.7 . . ?
C20 C21 C21 121.48(12) . 4_655 ?
C20 C21 C22 118.91(18) . . ?
C22 C21 C21 119.57(11) . 4_655 ?
C17 C22 C23 120.45(17) . . ?
C21 C22 C17 119.11(17) . . ?
C21 C22 C23 120.31(17) . . ?
C10 C23 C22 119.76(17) . . ?
C10 C23 C23 120.17(11) . 4_655 ?
C23 C23 C22 119.98(11) 4_655 . ?
C19 C24 C26 109.6(2) . . ?
C19 C24 C27A 102.5(7) . . ?
C25 C24 C19 112.3(2) . . ?
C25 C24 C26 106.5(3) . . ?
C27 C24 C19 108.1(2) . . ?
C27 C24 C25 111.2(3) . . ?
C27 C24 C26 109.1(3) . . ?
C26A C24 C19 115.3(8) . . ?
C26A C24 C27A 103.0(10) . . ?
C25A C24 C19 113.7(9) . . ?
C25A C24 C26A 114.1(11) . . ?
C25A C24 C27A 106.5(10) . . ?
C24 C25 H25A 109.5 . . ?
C24 C25 H25B 109.5 . . ?
C24 C25 H25C 109.5 . . ?
H25A C25 H25B 109.5 . . ?
H25A C25 H25C 109.5 . . ?
H25B C25 H25C 109.5 . . ?
C24 C26 H26A 109.5 . . ?
C24 C26 H26B 109.5 . . ?
C24 C26 H26C 109.5 . . ?
H26A C26 H26B 109.5 . . ?
H26A C26 H26C 109.5 . . ?
H26B C26 H26C 109.5 . . ?
C24 C27 H27A 109.5 . . ?
C24 C27 H27B 109.5 . . ?
C24 C27 H27C 109.5 . . ?
H27A C27 H27B 109.5 . . ?
H27A C27 H27C 109.5 . . ?
H27B C27 H27C 109.5 . . ?
C14 C28 C30 108.7(2) . . ?
C14 C28 C31 109.4(2) . . ?
C29 C28 C14 112.5(2) . . ?
C29 C28 C30 108.8(2) . . ?
C29 C28 C31 108.0(2) . . ?
C31 C28 C30 109.4(3) . . ?
C28 C29 H29A 109.5 . . ?
C28 C29 H29B 109.5 . . ?
C28 C29 H29C 109.5 . . ?
H29A C29 H29B 109.5 . . ?
H29A C29 H29C 109.5 . . ?
H29B C29 H29C 109.5 . . ?
C28 C30 H30A 109.5 . . ?
C28 C30 H30B 109.5 . . ?
C28 C30 H30C 109.5 . . ?
H30A C30 H30B 109.5 . . ?
H30A C30 H30C 109.5 . . ?
H30B C30 H30C 109.5 . . ?
C28 C31 H31A 109.5 . . ?
C28 C31 H31B 109.5 . . ?
C28 C31 H31C 109.5 . . ?
H31A C31 H31B 109.5 . . ?
H31A C31 H31C 109.5 . . ?
H31B C31 H31C 109.5 . . ?
C33 C32 C1 119.5(6) . . ?
C37 C32 C1 120.5(6) . . ?
C37 C32 C33 119.4(6) . . ?
C32 C33 H33 120.1 . . ?
C32 C33 C34 119.7(5) . . ?
C34 C33 H33 120.1 . . ?
C33 C34 H34 119.0 . . ?
C33 C34 C35 122.0(5) . . ?
C35 C34 H34 119.0 . . ?
C34 C35 C36 116.1(5) . . ?
C34 C35 C38 120.6(5) . . ?
C36 C35 C38 123.1(5) . . ?
C35 C36 H36 119.3 . . ?
C37 C36 C35 121.4(4) . . ?
C37 C36 H36 119.3 . . ?
C32 C37 C36 121.1(5) . . ?
C32 C37 H37 119.5 . . ?
C36 C37 H37 119.5 . . ?
C35 C38 C39 112.5(5) . . ?
C40 C38 C35 112.4(5) . . ?
C40 C38 C39 112.2(7) . . ?
C40 C38 C41 107.3(6) . . ?
C41 C38 C35 107.4(5) . . ?
C41 C38 C39 104.4(6) . . ?
C38 C39 H39A 109.5 . . ?
C38 C39 H39B 109.5 . . ?
C38 C39 H39C 109.5 . . ?
H39A C39 H39B 109.5 . . ?
H39A C39 H39C 109.5 . . ?
H39B C39 H39C 109.5 . . ?
C38 C40 H40A 109.5 . . ?
C38 C40 H40B 109.5 . . ?
C38 C40 H40C 109.5 . . ?
H40A C40 H40B 109.5 . . ?
H40A C40 H40C 109.5 . . ?
H40B C40 H40C 109.5 . . ?
C38 C41 H41A 109.5 . . ?
C38 C41 H41B 109.5 . . ?
C38 C41 H41C 109.5 . . ?
H41A C41 H41B 109.5 . . ?
H41A C41 H41C 109.5 . . ?
H41B C41 H41C 109.5 . . ?
C1 C42 C43 115.7(3) . . ?
C1 C42 C43A 124.0(4) . . ?
C42 C42 C1 120.94(16) 4_655 . ?
C42 C42 C43 123.4(3) 4_655 . ?
C42 C42 C43A 115.0(4) 4_655 . ?
C44 C43 C42 122.1(3) . . ?
C44 C43 C48 120.0 . . ?
C48 C43 C42 117.8(3) . . ?
C43 C44 H44 120.0 . . ?
C43 C44 C45 120.0 . . ?
C45 C44 H44 120.0 . . ?
C44 C45 H45 120.0 . . ?
C46 C45 C44 120.0 . . ?
C46 C45 H45 120.0 . . ?
C45 C46 C47 120.0 . . ?
C45 C46 C49 121.8(4) . . ?
C47 C46 C49 118.1(4) . . ?
C46 C47 H47 120.0 . . ?
C48 C47 C46 120.0 . . ?
C48 C47 H47 120.0 . . ?
C43 C48 H48 120.0 . . ?
C47 C48 C43 120.0 . . ?
C47 C48 H48 120.0 . . ?
C46 C49 C50 108.3(6) . . ?
C46 C49 C52 107.9(6) . . ?
C51 C49 C46 109.6(5) . . ?
C51 C49 C50 120.3(8) . . ?
C51 C49 C52 111.9(5) . . ?
C52 C49 C50 97.7(8) . . ?
C49 C50 H50A 109.5 . . ?
C49 C50 H50B 109.5 . . ?
C49 C50 H50C 109.5 . . ?
H50A C50 H50B 109.5 . . ?
H50A C50 H50C 109.5 . . ?
H50B C50 H50C 109.5 . . ?
C49 C51 H51A 109.5 . . ?
C49 C51 H51B 109.5 . . ?
C49 C51 H51C 109.5 . . ?
H51A C51 H51B 109.5 . . ?
H51A C51 H51C 109.5 . . ?
H51B C51 H51C 109.5 . . ?
C49 C52 H52A 109.5 . . ?
C49 C52 H52B 109.5 . . ?
C49 C52 H52C 109.5 . . ?
H52A C52 H52B 109.5 . . ?
H52A C52 H52C 109.5 . . ?
H52B C52 H52C 109.5 . . ?
C44A C43A C42 118.9(5) . . ?
C44A C43A C48A 120.0 . . ?
C48A C43A C42 120.9(5) . . ?
C43A C44A H44A 120.0 . . ?
C43A C44A C45A 120.0 . . ?
C45A C44A H44A 120.0 . . ?
C44A C45A H45A 120.0 . . ?
C46A C45A C44A 120.0 . . ?
C46A C45A H45A 120.0 . . ?
C45A C46A C47A 120.0 . . ?
C45A C46A C49A 117.2(6) . . ?
C47A C46A C49A 122.7(6) . . ?
C46A C47A H47A 120.0 . . ?
C46A C47A C48A 120.0 . . ?
C48A C47A H47A 120.0 . . ?
C43A C48A H48A 120.0 . . ?
C47A C48A C43A 120.0 . . ?
C47A C48A H48A 120.0 . . ?
C46A C49A C50A 108.2(11) . . ?
C51A C49A C46A 118.5(10) . . ?
C51A C49A C50A 99.3(11) . . ?
C51A C49A C52A 121.8(14) . . ?
C52A C49A C46A 110.3(10) . . ?
C52A C49A C50A 93.5(13) . . ?
C49A C50A H50D 109.5 . . ?
C49A C50A H50E 109.5 . . ?
C49A C50A H50F 109.5 . . ?
H50D C50A H50E 109.5 . . ?
H50D C50A H50F 109.5 . . ?
H50E C50A H50F 109.5 . . ?
C49A C51A H51D 109.5 . . ?
C49A C51A H51E 109.5 . . ?
C49A C51A H51F 109.5 . . ?
H51D C51A H51E 109.5 . . ?
H51D C51A H51F 109.5 . . ?
H51E C51A H51F 109.5 . . ?
C49A C52A H52D 109.5 . . ?
C49A C52A H52E 109.5 . . ?
C49A C52A H52F 109.5 . . ?
H52D C52A H52E 109.5 . . ?
H52D C52A H52F 109.5 . . ?
H52E C52A H52F 109.5 . . ?
C33A C32A C1 125.0(15) . . ?
C37A C32A C1 122.7(14) . . ?
C37A C32A C33A 110.0(14) . . ?
C40A C38A C39A 104.2(19) . . ?
C40A C38A C35A 111.1(14) . . ?
C41A C38A C39A 100.2(19) . . ?
C41A C38A C40A 124.2(18) . . ?
C41A C38A C35A 107.4(16) . . ?
C35A C38A C39A 108.4(16) . . ?
C38A C39A H39D 109.5 . . ?
C38A C39A H39E 109.5 . . ?
C38A C39A H39F 109.5 . . ?
H39D C39A H39E 109.5 . . ?
H39D C39A H39F 109.5 . . ?
H39E C39A H39F 109.5 . . ?
C38A C40A H40D 109.5 . . ?
C38A C40A H40E 109.5 . . ?
C38A C40A H40F 109.5 . . ?
H40D C40A H40E 109.5 . . ?
H40D C40A H40F 109.5 . . ?
H40E C40A H40F 109.5 . . ?
C38A C41A H41D 109.5 . . ?
C38A C41A H41E 109.5 . . ?
C38A C41A H41F 109.5 . . ?
H41D C41A H41E 109.5 . . ?
H41D C41A H41F 109.5 . . ?
H41E C41A H41F 109.5 . . ?
C35A C34A H34A 118.7 . . ?
C35A C34A C33A 122.6(13) . . ?
C33A C34A H34A 118.7 . . ?
C34A C35A C38A 120.1(15) . . ?
C34A C35A C36A 116.2(13) . . ?
C36A C35A C38A 123.3(15) . . ?
C35A C36A H36A 119.7 . . ?
C35A C36A C37A 120.7(14) . . ?
C37A C36A H36A 119.7 . . ?
C32A C33A H33A 118.4 . . ?
C34A C33A C32A 123.3(13) . . ?
C34A C33A H33A 118.4 . . ?
C32A C37A H37A 117.4 . . ?
C36A C37A C32A 125.2(14) . . ?
C36A C37A H37A 117.4 . . ?
C24 C26A H26D 109.5 . . ?
C24 C26A H26E 109.5 . . ?
C24 C26A H26F 109.5 . . ?
H26D C26A H26E 109.5 . . ?
H26D C26A H26F 109.5 . . ?
H26E C26A H26F 109.5 . . ?
C24 C25A H25D 109.5 . . ?
C24 C25A H25E 109.5 . . ?
C24 C25A H25F 109.5 . . ?
H25D C25A H25E 109.5 . . ?
H25D C25A H25F 109.5 . . ?
H25E C25A H25F 109.5 . . ?
C24 C27A H27D 109.5 . . ?
C24 C27A H27E 109.5 . . ?
C24 C27A H27F 109.5 . . ?
H27D C27A H27E 109.5 . . ?
H27D C27A H27F 109.5 . . ?
H27E C27A H27F 109.5 . . ?
C58A O3A K1 116.3(13) . . ?
C58A O3A C57A 110.5(13) . . ?
C57A O3A K1 105.0(8) . . ?
O3A C58A H58D 109.5 . . ?
O3A C58A H58E 109.5 . . ?
O3A C58A H58F 109.5 . . ?
H58D C58A H58E 109.5 . . ?
H58D C58A H58F 109.5 . . ?
H58E C58A H58F 109.5 . . ?
O3A C57A H57C 108.6 . . ?
O3A C57A H57D 108.6 . . ?
C57A C57A O3A 114.8(7) 4_655 . ?
C57A C57A H57C 108.6 4_655 . ?
C57A C57A H57D 108.6 4_655 . ?
H57C C57A H57D 107.5 . . ?
K1 C60A H60A 134.8 . . ?
K1 C60A H60B 115.5 . . ?
C60A C60A K1 78.6(3) 4_655 . ?
C60A C60A H60A 106.2 4_655 . ?
C60A C60A H60B 106.2 4_655 . ?
H60A C60A H60B 106.3 . . ?
O4A C60A K1 47.0(9) . . ?
O4A C60A H60A 106.2 . . ?
O4A C60A H60B 106.2 . . ?
C60A O4A K1 113.2(12) . . ?
C60A O4A C59A 123.0(18) . . ?
C59A O4A K1 123.3(15) . . ?
O4A C59A H59A 109.5 . . ?
O4A C59A H59B 109.5 . . ?
O4A C59A H59C 109.5 . . ?
H59A C59A H59B 109.5 . . ?
H59A C59A H59C 109.5 . . ?
H59B C59A H59C 109.5 . . ?
C53A O1A K1 117.5(10) . . ?
C54A O1A K1 114.5(9) . . ?
C54A O1A C53A 107.1(12) . . ?
C55A O2A K1 112.9(10) . . ?
C55A O2A C56A 114.4(13) . . ?
C56A O2A K1 122.6(8) . . ?
O1A C53A H53D 109.5 . . ?
O1A C53A H53E 109.5 . . ?
O1A C53A H53F 109.5 . . ?
H53D C53A H53E 109.5 . . ?
H53D C53A H53F 109.5 . . ?
H53E C53A H53F 109.5 . . ?
O1A C54A H54C 110.0 . . ?
O1A C54A H54D 110.0 . . ?
O1A C54A C55A 108.6(10) . . ?
H54C C54A H54D 108.3 . . ?
C55A C54A H54C 110.0 . . ?
C55A C54A H54D 110.0 . . ?
O2A C55A C54A 111.0(12) . . ?
O2A C55A H55C 109.4 . . ?
O2A C55A H55D 109.4 . . ?
C54A C55A H55C 109.4 . . ?
C54A C55A H55D 109.4 . . ?
H55C C55A H55D 108.0 . . ?
O2A C56A H56D 109.5 . . ?
O2A C56A H56E 109.5 . . ?
O2A C56A H56F 109.5 . . ?
H56D C56A H56E 109.5 . . ?
H56D C56A H56F 109.5 . . ?
H56E C56A H56F 109.5 . . ?

loop_
_geom_bond_atom_site_label_1
_geom_bond_atom_site_label_2
_geom_bond_distance
_geom_bond_site_symmetry_2
_geom_bond_publ_flag
K1 O1 2.806(7) . ?
K1 O2 2.814(6) . ?
K1 O3 2.768(5) . ?
K1 O3 2.768(5) 4_655 ?
K1 O4 2.877(10) 4_655 ?
K1 O4 2.877(10) . ?
K1 O3A 2.818(9) 4_655 ?
K1 O3A 2.818(9) . ?
K1 O4A 2.781(10) 4_655 ?
K1 O4A 2.781(10) . ?
K1 O1A 2.784(10) . ?
K1 O2A 2.786(11) . ?
O1 C53 1.399(13) . ?
O1 C54 1.432(9) . ?
O2 C55 1.395(10) . ?
O2 C56 1.437(14) . ?
O3 C57 1.433(10) . ?
O3 C58 1.398(12) . ?
O4 C59 1.405(12) . ?
O4 C60 1.297(11) . ?
C53 H53A 0.9800 . ?
C53 H53B 0.9800 . ?
C53 H53C 0.9800 . ?
C54 H54A 0.9900 . ?
C54 H54B 0.9900 . ?
C54 C55 1.485(14) . ?
C55 H55A 0.9900 . ?
C55 H55B 0.9900 . ?
C56 H56A 0.9800 . ?
C56 H56B 0.9800 . ?
C56 H56C 0.9800 . ?
C57 C57 1.565(19) 4_655 ?
C57 H57A 0.9900 . ?
C57 H57B 0.9900 . ?
C58 H58A 0.9800 . ?
C58 H58B 0.9800 . ?
C58 H58C 0.9800 . ?
C59 H59D 0.9800 . ?
C59 H59E 0.9800 . ?
C59 H59F 0.9800 . ?
C60 C60 1.55(2) 4_655 ?
C60 H60C 0.9900 . ?
C60 H60D 0.9900 . ?
C1 C2 1.401(3) . ?
C1 C32 1.475(7) . ?
C1 C42 1.413(3) . ?
C1 C32A 1.553(17) . ?
C2 C2 1.433(5) 4_655 ?
C2 C3 1.471(3) . ?
C3 C4 1.408(3) . ?
C3 C8 1.415(3) . ?
C4 H4 0.9500 . ?
C4 C5 1.406(3) . ?
C5 H5 0.9500 . ?
C5 C6 1.417(3) . ?
C6 C7 1.417(2) . ?
C6 C9 1.467(3) . ?
C7 C8 1.374(4) . ?
C9 C9 1.450(4) 4_655 ?
C9 C10 1.416(3) . ?
C10 C11 1.457(3) . ?
C10 C23 1.415(2) . ?
C11 C12 1.414(3) . ?
C11 C16 1.408(3) . ?
C12 H12 0.9500 . ?
C12 C13 1.375(3) . ?
C13 H13 0.9500 . ?
C13 C14 1.413(3) . ?
C14 C15 1.384(3) . ?
C14 C28 1.526(3) . ?
C15 H15 0.9500 . ?
C15 C16 1.409(3) . ?
C16 C17 1.459(3) . ?
C17 C18 1.395(3) . ?
C17 C22 1.424(3) . ?
C18 H18 0.9500 . ?
C18 C19 1.404(3) . ?
C19 C20 1.390(3) . ?
C19 C24 1.535(3) . ?
C20 H20 0.9500 . ?
C20 C21 1.404(3) . ?
C21 C21 1.464(4) 4_655 ?
C21 C22 1.421(3) . ?
C22 C23 1.438(2) . ?
C23 C23 1.430(4) 4_655 ?
C24 C25 1.527(4) . ?
C24 C26 1.558(5) . ?
C24 C27 1.526(5) . ?
C24 C26A 1.510(16) . ?
C24 C25A 1.448(17) . ?
C24 C27A 1.637(19) . ?
C25 H25A 0.9800 . ?
C25 H25B 0.9800 . ?
C25 H25C 0.9800 . ?
C26 H26A 0.9800 . ?
C26 H26B 0.9800 . ?
C26 H26C 0.9800 . ?
C27 H27A 0.9800 . ?
C27 H27B 0.9800 . ?
C27 H27C 0.9800 . ?
C28 C29 1.526(4) . ?
C28 C30 1.546(4) . ?
C28 C31 1.532(4) . ?
C29 H29A 0.9800 . ?
C29 H29B 0.9800 . ?
C29 H29C 0.9800 . ?
C30 H30A 0.9800 . ?
C30 H30B 0.9800 . ?
C30 H30C 0.9800 . ?
C31 H31A 0.9800 . ?
C31 H31B 0.9800 . ?
C31 H31C 0.9800 . ?
C32 C33 1.383(8) . ?
C32 C37 1.359(8) . ?
C33 H33 0.9500 . ?
C33 C34 1.392(7) . ?
C34 H34 0.9500 . ?
C34 C35 1.395(7) . ?
C35 C36 1.404(8) . ?
C35 C38 1.551(7) . ?
C36 H36 0.9500 . ?
C36 C37 1.384(7) . ?
C37 H37 0.9500 . ?
C38 C39 1.561(11) . ?
C38 C40 1.496(8) . ?
C38 C41 1.528(9) . ?
C39 H39A 0.9800 . ?
C39 H39B 0.9800 . ?
C39 H39C 0.9800 . ?
C40 H40A 0.9800 . ?
C40 H40B 0.9800 . ?
C40 H40C 0.9800 . ?
C41 H41A 0.9800 . ?
C41 H41B 0.9800 . ?
C41 H41C 0.9800 . ?
C42 C42 1.408(6) 4_655 ?
C42 C43 1.564(4) . ?
C42 C43A 1.478(6) . ?
C43 C44 1.3900 . ?
C43 C48 1.3900 . ?
C44 H44 0.9500 . ?
C44 C45 1.3900 . ?
C45 H45 0.9500 . ?
C45 C46 1.3900 . ?
C46 C47 1.3900 . ?
C46 C49 1.545(6) . ?
C47 H47 0.9500 . ?
C47 C48 1.3900 . ?
C48 H48 0.9500 . ?
C49 C50 1.598(13) . ?
C49 C51 1.475(11) . ?
C49 C52 1.586(9) . ?
C50 H50A 0.9800 . ?
C50 H50B 0.9800 . ?
C50 H50C 0.9800 . ?
C51 H51A 0.9800 . ?
C51 H51B 0.9800 . ?
C51 H51C 0.9800 . ?
C52 H52A 0.9800 . ?
C52 H52B 0.9800 . ?
C52 H52C 0.9800 . ?
C43A C44A 1.3900 . ?
C43A C48A 1.3900 . ?
C44A H44A 0.9500 . ?
C44A C45A 1.3900 . ?
C45A H45A 0.9500 . ?
C45A C46A 1.3900 . ?
C46A C47A 1.3900 . ?
C46A C49A 1.601(11) . ?
C47A H47A 0.9500 . ?
C47A C48A 1.3900 . ?
C48A H48A 0.9500 . ?
C49A C50A 1.64(2) . ?
C49A C51A 1.505(17) . ?
C49A C52A 1.524(17) . ?
C50A H50D 0.9800 . ?
C50A H50E 0.9800 . ?
C50A H50F 0.9800 . ?
C51A H51D 0.9800 . ?
C51A H51E 0.9800 . ?
C51A H51F 0.9800 . ?
C52A H52D 0.9800 . ?
C52A H52E 0.9800 . ?
C52A H52F 0.9800 . ?
C32A C33A 1.43(2) . ?
C32A C37A 1.396(18) . ?
C38A C39A 1.63(3) . ?
C38A C40A 1.490(19) . ?
C38A C41A 1.44(2) . ?
C38A C35A 1.549(18) . ?
C39A H39D 0.9800 . ?
C39A H39E 0.9800 . ?
C39A H39F 0.9800 . ?
C40A H40D 0.9800 . ?
C40A H40E 0.9800 . ?
C40A H40F 0.9800 . ?
C41A H41D 0.9800 . ?
C41A H41E 0.9800 . ?
C41A H41F 0.9800 . ?
C34A H34A 0.9500 . ?
C34A C35A 1.341(19) . ?
C34A C33A 1.395(15) . ?
C35A C36A 1.380(19) . ?
C36A H36A 0.9500 . ?
C36A C37A 1.393(17) . ?
C33A H33A 0.9500 . ?
C37A H37A 0.9500 . ?
C26A H26D 0.9800 . ?
C26A H26E 0.9800 . ?
C26A H26F 0.9800 . ?
C25A H25D 0.9800 . ?
C25A H25E 0.9800 . ?
C25A H25F 0.9800 . ?
C27A H27D 0.9800 . ?
C27A H27E 0.9800 . ?
C27A H27F 0.9800 . ?
O3A C58A 1.401(16) . ?
O3A C57A 1.464(12) . ?
C58A H58D 0.9800 . ?
C58A H58E 0.9800 . ?
C58A H58F 0.9800 . ?
C57A C57A 1.23(3) 4_655 ?
C57A H57C 0.9900 . ?
C57A H57D 0.9900 . ?
C60A C60A 1.38(4) 4_655 ?
C60A H60A 0.9900 . ?
C60A H60B 0.9900 . ?
C60A O4A 1.287(16) . ?
O4A C59A 1.403(18) . ?
C59A H59A 0.9800 . ?
C59A H59B 0.9800 . ?
C59A H59C 0.9800 . ?
O1A C53A 1.423(16) . ?
O1A C54A 1.421(17) . ?
O2A C55A 1.407(15) . ?
O2A C56A 1.43(2) . ?
C53A H53D 0.9800 . ?
C53A H53E 0.9800 . ?
C53A H53F 0.9800 . ?
C54A H54C 0.9900 . ?
C54A H54D 0.9900 . ?
C54A C55A 1.489(19) . ?
C55A H55C 0.9900 . ?
C55A H55D 0.9900 . ?
C56A H56D 0.9800 . ?
C56A H56E 0.9800 . ?
C56A H56F 0.9800 . ?

loop_
_geom_torsion_atom_site_label_1
_geom_torsion_atom_site_label_2
_geom_torsion_atom_site_label_3
_geom_torsion_atom_site_label_4
_geom_torsion
_geom_torsion_site_symmetry_1
_geom_torsion_site_symmetry_2
_geom_torsion_site_symmetry_3
_geom_torsion_site_symmetry_4
_geom_torsion_publ_flag
K1 O1 C54 C55 25.9(8) . . . . ?
K1 O2 C55 C54 61.4(8) . . . . ?
K1 O3 C57 C57 -12.5(8) . . . 4_655 ?
K1 O4 C60 C60 -29.4(8) . . . 4_655 ?
K1 O3A C57A C57A 51.6(8) . . . 4_655 ?
K1 C60A O4A C59A -172(2) . . . . ?
K1 O1A C54A C55A -46.5(12) . . . . ?
K1 O2A C55A C54A -49.7(12) . . . . ?
O1 C54 C55 O2 -57.7(9) . . . . ?
C53 O1 C54 C55 -168.0(7) . . . . ?
C56 O2 C55 C54 -176.9(9) . . . . ?
C58 O3 C57 C57 -158.1(11) . . . 4_655 ?
C59 O4 C60 C60 -177.9(9) . . . 4_655 ?
C1 C2 C3 C4 5.8(5) . . . . ?
C1 C2 C3 C8 175.5(3) . . . . ?
C1 C32 C33 C34 -174.6(7) . . . . ?
C1 C32 C37 C36 173.3(6) . . . . ?
C1 C42 C43 C44 -76.5(5) . . . . ?
C1 C42 C43 C48 105.1(4) . . . . ?
C1 C42 C43A C44A -98.6(6) . . . . ?
C1 C42 C43A C48A 77.3(5) . . . . ?
C1 C32A C33A C34A 177(2) . . . . ?
C1 C32A C37A C36A -176(2) . . . . ?
C2 C1 C32 C33 -119.5(8) . . . . ?
C2 C1 C32 C37 69.4(9) . . . . ?
C2 C1 C42 C42 -2.1(3) . . . 4_655 ?
C2 C1 C42 C43 179.6(3) . . . . ?
C2 C1 C42 C43A 179.7(4) . . . . ?
C2 C1 C32A C33A -75(3) . . . . ?
C2 C1 C32A C37A 87(3) . . . . ?
C2 C2 C3 C4 -169.9(3) 4_655 . . . ?
C2 C2 C3 C8 -0.2(2) 4_655 . . . ?
C2 C3 C4 C5 165.1(3) . . . . ?
C2 C3 C8 C3 0.4(3) . . . 4_655 ?
C2 C3 C8 C7 -169.5(3) . . . . ?
C3 C4 C5 C6 1.4(4) . . . . ?
C4 C3 C8 C3 172.84(17) . . . 4_655 ?
C4 C3 C8 C7 3.0(4) . . . . ?
C4 C5 C6 C7 1.9(3) . . . . ?
C4 C5 C6 C9 -163.6(2) . . . . ?
C5 C6 C7 C6 -171.92(16) . . . 4_655 ?
C5 C6 C7 C8 -2.7(4) . . . . ?
C5 C6 C9 C9 167.5(2) . . . 4_655 ?
C5 C6 C9 C10 -2.5(4) . . . . ?
C6 C7 C8 C3 0.3(4) . . . . ?
C6 C7 C8 C3 168.8(2) 4_655 . . . ?
C6 C7 C8 C3 -0.3(4) 4_655 . . 4_655 ?
C6 C7 C8 C3 -168.8(2) . . . 4_655 ?
C6 C9 C10 C11 -24.9(3) . . . . ?
C6 C9 C10 C23 154.5(2) . . . . ?
C7 C6 C9 C9 0.90(18) . . . 4_655 ?
C7 C6 C9 C10 -169.1(2) . . . . ?
C8 C3 C4 C5 -3.7(3) . . . . ?
C9 C6 C7 C6 -1.6(3) . . . 4_655 ?
C9 C6 C7 C8 167.6(2) . . . . ?
C9 C9 C10 C11 166.00(13) 4_655 . . . ?
C9 C9 C10 C23 -14.6(2) 4_655 . . . ?
C9 C10 C11 C12 -25.0(3) . . . . ?
C9 C10 C11 C16 161.25(19) . . . . ?
C9 C10 C23 C22 -161.92(18) . . . . ?
C9 C10 C23 C23 14.6(2) . . . 4_655 ?
C10 C11 C12 C13 -178.2(2) . . . . ?
C10 C11 C16 C15 -179.77(18) . . . . ?
C10 C11 C16 C17 4.5(3) . . . . ?
C11 C10 C23 C22 17.5(3) . . . . ?
C11 C10 C23 C23 -165.89(12) . . . 4_655 ?
C11 C12 C13 C14 -0.4(3) . . . . ?
C11 C16 C17 C18 -173.21(19) . . . . ?
C11 C16 C17 C22 9.6(3) . . . . ?
C12 C11 C16 C15 6.3(3) . . . . ?
C12 C11 C16 C17 -169.40(19) . . . . ?
C12 C13 C14 C15 3.0(3) . . . . ?
C12 C13 C14 C28 -177.7(2) . . . . ?
C13 C14 C15 C16 -0.7(3) . . . . ?
C13 C14 C28 C29 175.4(2) . . . . ?
C13 C14 C28 C30 -64.0(3) . . . . ?
C13 C14 C28 C31 55.4(3) . . . . ?
C14 C15 C16 C11 -3.9(3) . . . . ?
C14 C15 C16 C17 171.6(2) . . . . ?
C15 C14 C28 C29 -5.2(4) . . . . ?
C15 C14 C28 C30 115.3(3) . . . . ?
C15 C14 C28 C31 -125.2(3) . . . . ?
C15 C16 C17 C18 11.2(3) . . . . ?
C15 C16 C17 C22 -165.96(19) . . . . ?
C16 C11 C12 C13 -4.3(3) . . . . ?
C16 C17 C18 C19 -175.0(2) . . . . ?
C16 C17 C22 C21 173.86(18) . . . . ?
C16 C17 C22 C23 -10.2(3) . . . . ?
C17 C18 C19 C20 0.2(3) . . . . ?
C17 C18 C19 C24 -178.0(2) . . . . ?
C17 C22 C23 C10 -3.6(3) . . . . ?
C17 C22 C23 C23 179.87(13) . . . 4_655 ?
C18 C17 C22 C21 -3.4(3) . . . . ?
C18 C17 C22 C23 172.53(19) . . . . ?
C18 C19 C20 C21 -1.2(3) . . . . ?
C18 C19 C24 C25 -172.2(3) . . . . ?
C18 C19 C24 C26 -54.1(3) . . . . ?
C18 C19 C24 C27 64.7(3) . . . . ?
C18 C19 C24 C26A 4.9(11) . . . . ?
C18 C19 C24 C25A -129.5(11) . . . . ?
C18 C19 C24 C27A 116.0(8) . . . . ?
C19 C20 C21 C21 -177.81(16) . . . 4_655 ?
C19 C20 C21 C22 -0.1(3) . . . . ?
C20 C19 C24 C25 9.7(4) . . . . ?
C20 C19 C24 C26 127.8(3) . . . . ?
C20 C19 C24 C27 -113.4(3) . . . . ?
C20 C19 C24 C26A -173.2(11) . . . . ?
C20 C19 C24 C25A 52.4(12) . . . . ?
C20 C19 C24 C27A -62.1(8) . . . . ?
C20 C21 C22 C17 2.4(3) . . . . ?
C20 C21 C22 C23 -173.52(19) . . . . ?
C21 C21 C22 C17 -179.84(13) 4_655 . . . ?
C21 C21 C22 C23 4.2(2) 4_655 . . . ?
C21 C22 C23 C10 172.31(18) . . . . ?
C21 C22 C23 C23 -4.3(2) . . . 4_655 ?
C22 C17 C18 C19 2.1(3) . . . . ?
C23 C10 C11 C12 155.56(19) . . . . ?
C23 C10 C11 C16 -18.2(3) . . . . ?
C24 C19 C20 C21 176.9(2) . . . . ?
C28 C14 C15 C16 179.9(2) . . . . ?
C32 C1 C2 C2 -173.9(3) . . . 4_655 ?
C32 C1 C2 C3 10.8(5) . . . . ?
C32 C1 C42 C42 173.9(3) . . . 4_655 ?
C32 C1 C42 C43 -4.5(5) . . . . ?
C32 C33 C34 C35 4.7(11) . . . . ?
C33 C32 C37 C36 2.2(12) . . . . ?
C33 C34 C35 C36 -4.5(10) . . . . ?
C33 C34 C35 C38 171.4(6) . . . . ?
C34 C35 C36 C37 3.2(9) . . . . ?
C34 C35 C38 C39 37.9(9) . . . . ?
C34 C35 C38 C40 165.7(8) . . . . ?
C34 C35 C38 C41 -76.5(8) . . . . ?
C35 C36 C37 C32 -2.1(10) . . . . ?
C36 C35 C38 C39 -146.5(7) . . . . ?
C36 C35 C38 C40 -18.7(10) . . . . ?
C36 C35 C38 C41 99.1(7) . . . . ?
C37 C32 C33 C34 -3.4(13) . . . . ?
C38 C35 C36 C37 -172.6(5) . . . . ?
C42 C1 C2 C2 2.1(3) . . . 4_655 ?
C42 C1 C2 C3 -173.2(2) . . . . ?
C42 C1 C32 C33 64.6(9) . . . . ?
C42 C1 C32 C37 -106.5(9) . . . . ?
C42 C1 C32A C33A 104(3) . . . . ?
C42 C1 C32A C37A -95(3) . . . . ?
C42 C42 C43 C44 105.2(4) 4_655 . . . ?
C42 C42 C43 C48 -73.3(4) 4_655 . . . ?
C42 C42 C43A C44A 83.1(6) 4_655 . . . ?
C42 C42 C43A C48A -101.0(4) 4_655 . . . ?
C42 C43 C44 C45 -178.4(5) . . . . ?
C42 C43 C48 C47 178.5(5) . . . . ?
C42 C43A C44A C45A 175.9(7) . . . . ?
C42 C43A C48A C47A -175.8(7) . . . . ?
C43 C44 C45 C46 0.0 . . . . ?
C44 C43 C48 C47 0.0 . . . . ?
C44 C45 C46 C47 0.0 . . . . ?
C44 C45 C46 C49 -175.9(5) . . . . ?
C45 C46 C47 C48 0.0 . . . . ?
C45 C46 C49 C50 -23.4(10) . . . . ?
C45 C46 C49 C51 109.6(5) . . . . ?
C45 C46 C49 C52 -128.2(5) . . . . ?
C46 C47 C48 C43 0.0 . . . . ?
C47 C46 C49 C50 160.6(8) . . . . ?
C47 C46 C49 C51 -66.4(6) . . . . ?
C47 C46 C49 C52 55.8(6) . . . . ?
C48 C43 C44 C45 0.0 . . . . ?
C49 C46 C47 C48 176.0(5) . . . . ?
C43A C44A C45A C46A 0.0 . . . . ?
C44A C43A C48A C47A 0.0 . . . . ?
C44A C45A C46A C47A 0.0 . . . . ?
C44A C45A C46A C49A -177.6(9) . . . . ?
C45A C46A C47A C48A 0.0 . . . . ?
C45A C46A C49A C50A -54.0(12) . . . . ?
C45A C46A C49A C51A 57.9(15) . . . . ?
C45A C46A C49A C52A -155.0(13) . . . . ?
C46A C47A C48A C43A 0.0 . . . . ?
C47A C46A C49A C50A 128.4(10) . . . . ?
C47A C46A C49A C51A -119.7(11) . . . . ?
C47A C46A C49A C52A 27.5(17) . . . . ?
C48A C43A C44A C45A 0.0 . . . . ?
C49A C46A C47A C48A 177.5(9) . . . . ?
C32A C1 C2 C2 -179.3(9) . . . 4_655 ?
C32A C1 C2 C3 5.4(10) . . . . ?
C32A C1 C42 C42 179.1(8) . . . 4_655 ?
C32A C1 C42 C43A 0.9(9) . . . . ?
C38A C35A C36A C37A -176.9(16) . . . . ?
C39A C38A C35A C34A 7(3) . . . . ?
C39A C38A C35A C36A -166(2) . . . . ?
C40A C38A C35A C34A 121(2) . . . . ?
C40A C38A C35A C36A -52(3) . . . . ?
C41A C38A C35A C34A -100(2) . . . . ?
C41A C38A C35A C36A 87(2) . . . . ?
C34A C35A C36A C37A 10(3) . . . . ?
C35A C34A C33A C32A -4(3) . . . . ?
C35A C36A C37A C32A 1(3) . . . . ?
C33A C32A C37A C36A -12(4) . . . . ?
C33A C34A C35A C38A 177.9(15) . . . . ?
C33A C34A C35A C36A -9(3) . . . . ?
C37A C32A C33A C34A 13(4) . . . . ?
C58A O3A C57A C57A 177.8(13) . . . 4_655 ?
C60A C60A O4A K1 -13.6(13) 4_655 . . . ?
C60A C60A O4A C59A 174.5(16) 4_655 . . . ?
O1A C54A C55A O2A 65.4(15) . . . . ?
C53A O1A C54A C55A -178.7(13) . . . . ?
C56A O2A C55A C54A 163.8(12) . . . . ?

loop_
_smtbx_masks_void_nr
_smtbx_masks_void_average_x
_smtbx_masks_void_average_y
_smtbx_masks_void_average_z
_smtbx_masks_void_volume
_smtbx_masks_void_count_electrons
_smtbx_masks_void_content
1 0.000 0.356 0.315 218.3 58.9 '1 C6H14'
2 0.000 -0.356 0.815 218.3 58.8 '1 C6H14'
3 0.000 0.227 0.677 25.6 7.9 ?
4 0.000 0.773 0.177 25.6 7.9 ?
5 0.250 -0.379 0.474 271.6 56.4 '1 C6H14'
6 0.250 -0.241 0.974 271.6 56.4 '1 C6H14'
7 0.500 0.144 0.815 218.3 58.8 '1 C6H14'
8 0.500 0.856 0.315 218.3 58.9 '1 C6H14'
9 0.500 0.273 0.177 25.6 7.9 ?
10 0.500 0.727 0.677 25.6 7.9 ?
11 0.750 -0.741 0.974 271.6 56.4 '1 C6H14'
12 0.750 -0.879 0.474 271.6 56.4 '1 C6H14'
